data_7105749
loop_
_publ_author_name
'Theocharis Stamatatos'
'Dolos Foguet-Albiol'
'Wolfgang Wernsdorfer'
'Khalil Abboud'
'George Christou'

_publ_section_title
;
 Structural aesthetics in molecular 3d-metal cluster chemistry:
 mixed-valence Mn17, Mn18 and {Mn62}n complexes from the use of
 triethanolamine
;
_journal_name_full Chem.Commun.
_journal_page_first 274
_journal_paper_doi 10.1039/c0cc01701a
_journal_volume 47
_journal_year 2011
_chemical_formula_sum 'C102 H188 Mn17 N19 Na O51'
_chemical_formula_weight 3453.68
_chemical_name_systematic
;
?
;
_space_group_IT_number 19
_symmetry_cell_setting orthorhombic
_symmetry_space_group_name_Hall 'P 2ac 2ab'
_symmetry_space_group_name_H-M 'P 21 21 21'
_atom_sites_solution_hydrogens geom
_atom_sites_solution_primary direct
_atom_sites_solution_secondary difmap
_audit_creation_method SHELXL-97
_audit_update_record
;
2008-08-27 # Formatted by publCIF
;
_cell_angle_alpha 90.00
_cell_angle_beta 90.00
_cell_angle_gamma 90.00
_cell_formula_units_Z 4
_cell_length_a 17.463(3)
_cell_length_b 18.144(3)
_cell_length_c 46.054(7)
_cell_measurement_reflns_used 107
_cell_measurement_temperature 173(2)
_cell_measurement_theta_max 28.0
_cell_measurement_theta_min 2.0
_cell_volume 14592(4)
_computing_cell_refinement 'Bruker SMART v5.624 & SAINT 6.36a (Bruker 1998)'
_computing_data_collection 'Bruker SMART v5.624 (Bruker 1998)'
_computing_data_reduction 'Bruker SHELXTL v6.14 (Bruker 2000)'
_computing_molecular_graphics 'Bruker SHELXTL v6.14'
_computing_publication_material 'Bruker SHELXTL v6.14'
_computing_structure_refinement 'Bruker SHELXTL v6.14'
_computing_structure_solution 'Bruker SHELXTL v6.14'
_diffrn_ambient_temperature 173(2)
_diffrn_measured_fraction_theta_full 1.000
_diffrn_measured_fraction_theta_max 1.000
_diffrn_measurement_device_type 'SMART CCD area detector'
_diffrn_measurement_method '\w scans'
_diffrn_radiation_monochromator graphite
_diffrn_radiation_source 'fine-focus sealed tube'
_diffrn_radiation_type MoK\a
_diffrn_radiation_wavelength 0.71073
_diffrn_reflns_av_R_equivalents 0.1192
_diffrn_reflns_av_sigmaI/netI 0.1462
_diffrn_reflns_limit_h_max 18
_diffrn_reflns_limit_h_min -18
_diffrn_reflns_limit_k_max 19
_diffrn_reflns_limit_k_min -17
_diffrn_reflns_limit_l_max 45
_diffrn_reflns_limit_l_min -49
_diffrn_reflns_number 55542
_diffrn_reflns_theta_full 22.50
_diffrn_reflns_theta_max 22.50
_diffrn_reflns_theta_min 1.43
_diffrn_standards_decay_% 1
_diffrn_standards_number 0
_exptl_absorpt_coefficient_mu 1.501
_exptl_absorpt_correction_T_max 0.9706
_exptl_absorpt_correction_T_min 0.5992
_exptl_absorpt_correction_type integration
_exptl_absorpt_process_details 'based on measured indexed crystal faces, Bruker SHELXTL v6.12 (Bruker 1998)'
_exptl_crystal_colour brown
_exptl_crystal_density_diffrn 1.572
_exptl_crystal_density_method 'not measured'
_exptl_crystal_description plates
_exptl_crystal_F_000 7108
_exptl_crystal_size_max 0.38
_exptl_crystal_size_mid 0.19
_exptl_crystal_size_min 0.02
_refine_diff_density_max 0.692
_refine_diff_density_min -0.709
_refine_diff_density_rms 0.116
_refine_ls_abs_structure_details 'Flack H D (1983), Acta Cryst. A39, 876-881'
_refine_ls_abs_structure_Flack 0.07(4)
_refine_ls_extinction_method none
_refine_ls_goodness_of_fit_ref 1.124
_refine_ls_hydrogen_treatment constr
_refine_ls_matrix_type full
_refine_ls_number_parameters 1135
_refine_ls_number_reflns 19027
_refine_ls_number_restraints 112
_refine_ls_restrained_S_all 1.238
_refine_ls_R_factor_all 0.1429
_refine_ls_R_factor_gt 0.0972
_refine_ls_shift/su_max 0.001
_refine_ls_shift/su_mean 0.000
_refine_ls_structure_factor_coef Fsqd
_refine_ls_weighting_details 'calc w=1/[\s^2^(Fo^2^)+(0.1000P)^2^] where P=(Fo^2^+2Fc^2^)/3'
_refine_ls_weighting_scheme calc
_refine_ls_wR_factor_gt 0.2053
_refine_ls_wR_factor_ref 0.2245
_reflns_number_gt 11831
_reflns_number_total 19027
_reflns_threshold_expression I>2\s(I)
_cod_data_source_file C0CC01701A.TXT
_cod_data_source_block st348
_cod_depositor_comments
;
The following automatic conversions were performed:
'_symmetry_cell_setting' value 'Orthorhombic' changed to 'orthorhombic'
according to '/home/saulius/struct/CIF-dictionaries/cif_core.dic'
dictionary named 'cif_core.dic' version 2.4.1 from 2010-06-29.

Automatic conversion script
Id: cif_fix_enum 1527 2010-12-29 10:47:43Z saulius 
;
_cod_original_sg_symbol_H-M P212121
_cod_database_code 7105749

loop_
_symmetry_equiv_pos_as_xyz
'x, y, z'
'-x+1/2, -y, z+1/2'
'-x, y+1/2, -z+1/2'
'x+1/2, -y+1/2, -z'

loop_
_atom_site_label
_atom_site_type_symbol
_atom_site_fract_x
_atom_site_fract_y
_atom_site_fract_z
_atom_site_U_iso_or_equiv
_atom_site_adp_type
_atom_site_occupancy
_atom_site_symmetry_multiplicity
_atom_site_calc_flag
_atom_site_refinement_flags
_atom_site_disorder_assembly
_atom_site_disorder_group
Mn1 Mn 0.85056(14) 0.26835(12) 0.39444(5) 0.0334(6) Uani 1 1 d . A .
Mn2 Mn 0.88237(14) 0.43258(12) 0.38843(5) 0.0323(6) Uani 1 1 d . . .
Mn3 Mn 0.91065(15) 0.32995(13) 0.33683(5) 0.0375(7) Uani 1 1 d . A .
Mn4 Mn 0.75285(14) 0.40242(12) 0.43785(5) 0.0337(6) Uani 1 1 d . A .
Mn5 Mn 0.93239(14) 0.36820(12) 0.45484(5) 0.0314(6) Uani 1 1 d . A .
Mn6 Mn 0.84116(16) 0.51214(13) 0.48133(6) 0.0455(7) Uani 1 1 d . A .
Mn7 Mn 1.03601(16) 0.46917(14) 0.35726(6) 0.0465(7) Uani 1 1 d . A .
Mn8 Mn 0.86131(19) 0.51657(15) 0.32417(6) 0.0581(9) Uani 1 1 d . A .
Mn9 Mn 0.76511(18) 0.54246(14) 0.38827(6) 0.0502(8) Uani 1 1 d . A .
Mn10 Mn 0.60261(17) 0.49432(19) 0.39717(6) 0.0657(10) Uani 1 1 d . A .
Mn11 Mn 0.99110(17) 0.17844(15) 0.35475(6) 0.0540(8) Uani 1 1 d . A .
Mn12 Mn 1.02700(14) 0.31690(13) 0.39936(5) 0.0374(6) Uani 1 1 d . . .
Mn13 Mn 0.68193(19) 0.59229(15) 0.45399(6) 0.0626(9) Uani 1 1 d . A .
Mn14 Mn 0.69767(16) 0.36039(16) 0.36634(6) 0.0525(8) Uani 1 1 d . A .
Mn15 Mn 0.6623(2) 0.5483(2) 0.33591(7) 0.0893(12) Uani 1 1 d . A .
Mn16 Mn 0.6489(3) 0.6722(2) 0.39249(7) 0.1078(16) Uani 1 1 d . A .
Mn17 Mn 0.7775(3) 0.69729(18) 0.34377(8) 0.1119(17) Uani 1 1 d . A .
Na Na 0.9418(5) 0.6198(4) 0.37559(15) 0.066(2) Uani 1 1 d . A .
N1 N 1.1525(9) 0.2966(9) 0.4168(3) 0.059(4) Uani 1 1 d . . .
N2 N 0.8941(11) 0.5295(9) 0.2812(3) 0.069(5) Uani 1 1 d . A .
N3 N 0.6885(7) 0.3440(7) 0.4688(3) 0.038(3) Uani 1 1 d . A .
N4 N 0.5628(13) 0.7835(11) 0.4013(5) 0.104(7) Uiso 1 1 d D A .
N11 N 1.0618(12) 0.1030(11) 0.3394(5) 0.106(5) Uani 1 1 d D . .
N12 N 1.0545(14) 0.0705(15) 0.3148(5) 0.177(11) Uani 1 1 d D . .
N13 N 1.0644(17) 0.0480(18) 0.2994(6) 0.190(11) Uani 1 1 d D . .
N21 N 0.5595(12) 0.6021(11) 0.3719(4) 0.106(5) Uani 1 1 d D . .
N22 N 0.4958(12) 0.6083(14) 0.3583(5) 0.177(11) Uani 1 1 d D . .
N23 N 0.4525(13) 0.6249(18) 0.3541(7) 0.190(11) Uani 1 1 d D . .
N31 N 0.5804(14) 0.4805(14) 0.3161(6) 0.139(9) Uiso 1 1 d GD . .
N32 N 0.549(5) 0.516(2) 0.2929(9) 0.38(2) Uiso 0.50 1 d PGD A 1
N33 N 0.517(4) 0.512(5) 0.2773(9) 0.38(2) Uiso 0.50 1 d PGD A 1
N32' N 0.563(3) 0.482(2) 0.2908(6) 0.38(2) Uiso 0.50 1 d PGD A 2
N33' N 0.556(6) 0.471(4) 0.2754(8) 0.38(2) Uiso 0.50 1 d PGD A 2
O1 O 0.9543(6) 0.4018(5) 0.3609(2) 0.037(3) Uani 1 1 d . . .
O2 O 0.9592(6) 0.5023(6) 0.3983(2) 0.052(3) Uani 1 1 d . . .
O3 O 0.9320(6) 0.2608(5) 0.3666(2) 0.036(3) Uani 1 1 d . . .
O4 O 0.9211(5) 0.3633(5) 0.4143(2) 0.028(2) Uani 1 1 d . . .
O5 O 0.8427(6) 0.5084(5) 0.3640(2) 0.048(3) Uani 1 1 d . . .
O6 O 0.8202(6) 0.3547(5) 0.3726(2) 0.034(3) Uani 1 1 d . . .
O7 O 0.8017(6) 0.4656(5) 0.4118(2) 0.035(3) Uani 1 1 d . . .
O8 O 0.8376(6) 0.4080(5) 0.46164(19) 0.033(3) Uani 1 1 d . . .
O9 O 0.7270(8) 0.6138(7) 0.3599(3) 0.079(5) Uani 1 1 d . . .
O10 O 0.7561(7) 0.5039(8) 0.3132(3) 0.072(4) Uani 1 1 d . . .
O11 O 0.6730(7) 0.4794(7) 0.3676(2) 0.064(4) Uani 1 1 d . . .
O12 O 0.6778(7) 0.5603(6) 0.4139(2) 0.057(4) Uani 1 1 d . . .
O13 O 1.0153(6) 0.3039(6) 0.4468(2) 0.047(3) Uani 1 1 d . . .
O14 O 1.0877(6) 0.4097(7) 0.3840(3) 0.056(3) Uani 1 1 d . . .
O15 O 1.0694(8) 0.2217(7) 0.3786(3) 0.068(4) Uani 1 1 d . . .
O16 O 0.8811(7) 0.4034(6) 0.3105(2) 0.052(3) Uani 1 1 d . . .
O17 O 0.9712(8) 0.5339(6) 0.3330(2) 0.062(4) Uani 1 1 d . . .
O18 O 0.8400(10) 0.6359(7) 0.3198(3) 0.103(6) Uani 1 1 d . . .
O19 O 0.7060(6) 0.4938(6) 0.4677(2) 0.044(3) Uani 1 1 d . . .
O20 O 0.7796(6) 0.2897(5) 0.4250(2) 0.040(3) Uani 1 1 d . . .
O21 O 0.6601(6) 0.3926(6) 0.4142(2) 0.042(3) Uani 1 1 d . . .
O22 O 0.7215(11) 0.7513(8) 0.3707(3) 0.120(7) Uani 1 1 d . . .
O23 O 0.6637(10) 0.6856(8) 0.4372(3) 0.105(6) Uani 1 1 d . . .
O25 O 1.0176(6) 0.2993(6) 0.3174(2) 0.048(3) Uani 1 1 d . . .
O26 O 1.0763(7) 0.4091(7) 0.3193(2) 0.058(3) Uani 1 1 d . . .
O27 O 1.1191(8) 0.5353(8) 0.3557(3) 0.077(4) Uani 1 1 d . . .
O28 O 1.0711(10) 0.6360(8) 0.3737(4) 0.096(5) Uani 1 1 d . . .
O29 O 1.0151(7) 0.4580(7) 0.4559(3) 0.063(4) Uani 1 1 d . . .
O30 O 0.9545(10) 0.5487(8) 0.4798(4) 0.113(7) Uani 1 1 d . . .
O31 O 0.9205(15) 0.7351(8) 0.3614(4) 0.161(10) Uani 1 1 d . . .
O32 O 0.8320(15) 0.7859(7) 0.3338(4) 0.128(8) Uani 1 1 d . . .
O33 O 0.9254(7) 0.1534(6) 0.3222(2) 0.052(3) Uani 1 1 d . . .
O34 O 0.8599(6) 0.2568(5) 0.3123(2) 0.039(3) Uani 1 1 d . . .
O35 O 0.8336(8) 0.6357(6) 0.4057(2) 0.069(4) Uani 1 1 d . . .
O36 O 0.8105(8) 0.6038(6) 0.4516(3) 0.072(4) Uani 1 1 d . . .
O37 O 0.8773(7) 0.4394(7) 0.5177(2) 0.065(4) Uani 1 1 d . . .
O38 O 0.9434(6) 0.3469(6) 0.4963(2) 0.046(3) Uani 1 1 d . . .
O39 O 0.9003(6) 0.1947(5) 0.4196(2) 0.044(3) Uani 1 1 d . . .
O40 O 0.9491(8) 0.1110(7) 0.3880(3) 0.074(4) Uani 1 1 d . . .
O41 O 0.6788(8) 0.2443(9) 0.3686(3) 0.085(5) Uani 1 1 d . . .
O42 O 0.7865(8) 0.1820(6) 0.3772(3) 0.067(4) Uani 1 1 d . . .
O43 O 0.5207(8) 0.4446(10) 0.3770(3) 0.096(5) Uani 1 1 d . . .
O44 O 0.5778(9) 0.3462(9) 0.3567(3) 0.097(5) Uani 1 1 d . . .
O45 O 0.5608(10) 0.5876(9) 0.4616(3) 0.096(6) Uani 1 1 d . . .
O46 O 0.5269(8) 0.5013(8) 0.4282(3) 0.079(4) Uani 1 1 d . . .
O47 O 0.6329(10) 0.6210(15) 0.3056(4) 0.153(9) Uani 1 1 d . . .
O48 O 0.6973(15) 0.7231(10) 0.3106(4) 0.134(9) Uani 1 1 d . . .
O49 O 0.7898(7) 0.5778(6) 0.5141(2) 0.059(3) Uani 1 1 d . . .
O50 O 0.6872(7) 0.6325(6) 0.4927(2) 0.059(4) Uani 1 1 d . . .
O51 O 0.7103(8) 0.3529(10) 0.3187(3) 0.096(5) Uani 1 1 d . . .
C1 C 1.1467(14) 0.2751(14) 0.4444(6) 0.104(3) Uani 1 1 d . . .
H1A H 1.1932 0.2927 0.4546 0.125 Uiso 1 1 calc R . .
H1B H 1.1490 0.2206 0.4445 0.125 Uiso 1 1 calc R . .
C2 C 1.0791(14) 0.2969(15) 0.4629(6) 0.104(3) Uani 1 1 d . . .
H2A H 1.0707 0.2590 0.4780 0.125 Uiso 1 1 calc R . .
H2B H 1.0902 0.3442 0.4727 0.125 Uiso 1 1 calc R . .
C3 C 1.1852(15) 0.3683(15) 0.4158(6) 0.104(3) Uani 1 1 d . . .
H3A H 1.2415 0.3630 0.4166 0.125 Uiso 1 1 calc R . .
H3B H 1.1690 0.3952 0.4334 0.125 Uiso 1 1 calc R . .
C4 C 1.1665(14) 0.4131(14) 0.3908(5) 0.104(3) Uani 1 1 d . . .
H4A H 1.1809 0.4649 0.3948 0.125 Uiso 1 1 calc R . .
H4B H 1.1967 0.3960 0.3739 0.125 Uiso 1 1 calc R . .
C5 C 1.1921(14) 0.2524(14) 0.3968(6) 0.104(3) Uani 1 1 d . . .
H5A H 1.2387 0.2319 0.4059 0.125 Uiso 1 1 calc R . .
H5B H 1.2078 0.2823 0.3798 0.125 Uiso 1 1 calc R . .
C6 C 1.1395(11) 0.1895(10) 0.3869(4) 0.068(6) Uani 1 1 d . . .
H6A H 1.1627 0.1630 0.3702 0.082 Uiso 1 1 calc R . .
H6B H 1.1315 0.1540 0.4029 0.082 Uiso 1 1 calc R . .
C7 C 0.8699(15) 0.4614(11) 0.2648(4) 0.088(8) Uani 1 1 d . . .
H7A H 0.8134 0.4609 0.2629 0.106 Uiso 1 1 calc R A .
H7B H 0.8920 0.4628 0.2450 0.106 Uiso 1 1 calc R . .
C8 C 0.8947(11) 0.3941(9) 0.2794(3) 0.053(5) Uani 1 1 d . A .
H8A H 0.9498 0.3854 0.2757 0.063 Uiso 1 1 calc R . .
H8B H 0.8655 0.3513 0.2720 0.063 Uiso 1 1 calc R . .
C9 C 0.9710(13) 0.5380(13) 0.2798(4) 0.074(7) Uani 1 1 d . . .
H9A H 0.9830 0.5714 0.2634 0.088 Uiso 1 1 calc R A .
H9B H 0.9943 0.4895 0.2754 0.088 Uiso 1 1 calc R . .
C10 C 1.0112(14) 0.5708(15) 0.3092(5) 0.104(3) Uani 1 1 d . A .
H10A H 1.0666 0.5593 0.3096 0.125 Uiso 1 1 calc R . .
H10B H 1.0045 0.6249 0.3104 0.125 Uiso 1 1 calc R . .
C11 C 0.8507(11) 0.5957(8) 0.2700(3) 0.0593(19) Uani 1 1 d D . .
H11A H 0.7955 0.5839 0.2687 0.071 Uiso 1 1 calc R A .
H11B H 0.8691 0.6084 0.2502 0.071 Uiso 1 1 calc R . .
C12 C 0.8628(11) 0.6624(8) 0.2906(3) 0.0593(19) Uani 1 1 d D A .
H12A H 0.9171 0.6781 0.2906 0.071 Uiso 1 1 calc R . .
H12B H 0.8306 0.7046 0.2846 0.071 Uiso 1 1 calc R . .
C13 C 0.6901(11) 0.3850(10) 0.4971(4) 0.0593(19) Uani 1 1 d . . .
H13A H 0.7428 0.3848 0.5051 0.071 Uiso 1 1 calc R A .
H13B H 0.6561 0.3603 0.5113 0.071 Uiso 1 1 calc R . .
C14 C 0.6636(12) 0.4645(9) 0.4925(4) 0.0593(19) Uani 1 1 d . A .
H14A H 0.6079 0.4659 0.4886 0.071 Uiso 1 1 calc R . .
H14B H 0.6742 0.4943 0.5101 0.071 Uiso 1 1 calc R . .
C15 C 0.7320(11) 0.2716(10) 0.4735(4) 0.0593(19) Uani 1 1 d . . .
H15A H 0.7805 0.2816 0.4839 0.071 Uiso 1 1 calc R A .
H15B H 0.7009 0.2379 0.4856 0.071 Uiso 1 1 calc R . .
C16 C 0.7493(12) 0.2352(10) 0.4444(4) 0.0593(19) Uani 1 1 d . A .
H16A H 0.7869 0.1950 0.4471 0.071 Uiso 1 1 calc R . .
H16B H 0.7019 0.2139 0.4362 0.071 Uiso 1 1 calc R . .
C17 C 0.6108(11) 0.3343(10) 0.4571(4) 0.0593(19) Uani 1 1 d . . .
H17A H 0.5899 0.2865 0.4638 0.071 Uiso 1 1 calc R A .
H17B H 0.5773 0.3738 0.4647 0.071 Uiso 1 1 calc R . .
C18 C 0.6103(11) 0.3362(10) 0.4260(4) 0.0593(19) Uani 1 1 d . A .
H18A H 0.5573 0.3453 0.4192 0.071 Uiso 1 1 calc R . .
H18B H 0.6265 0.2875 0.4185 0.071 Uiso 1 1 calc R . .
C19 C 0.6320(13) 0.8210(14) 0.4059(8) 0.23(3) Uani 1 1 d D . .
H19A H 0.6646 0.7930 0.4196 0.271 Uiso 1 1 calc R A .
H19B H 0.6219 0.8703 0.4143 0.271 Uiso 1 1 calc R . .
C20 C 0.673(2) 0.8290(16) 0.3762(6) 0.25(3) Uani 1 1 d D A .
H20A H 0.7089 0.8715 0.3766 0.303 Uiso 1 1 calc R . .
H20B H 0.6356 0.8369 0.3604 0.303 Uiso 1 1 calc R . .
C21 C 0.5513(12) 0.7707(15) 0.4311(5) 0.104(3) Uani 1 1 d D . .
H21A H 0.5105 0.7331 0.4329 0.125 Uiso 1 1 calc R A .
H21B H 0.5308 0.8168 0.4396 0.125 Uiso 1 1 calc R . .
C22 C 0.6190(15) 0.7454(14) 0.4506(5) 0.133(12) Uani 1 1 d D A .
H22A H 0.6532 0.7879 0.4543 0.160 Uiso 1 1 calc R . .
H22B H 0.5987 0.7284 0.4695 0.160 Uiso 1 1 calc R . .
C23 C 0.501(5) 0.772(2) 0.383(2) 0.323(18) Uiso 0.50 1 d PD . .
H23A H 0.4666 0.7343 0.3915 0.388 Uiso 0.50 1 calc PR A .
H23B H 0.5203 0.7506 0.3643 0.388 Uiso 0.50 1 calc PR . .
C24 C 0.452(4) 0.840(3) 0.375(2) 0.323(18) Uiso 0.50 1 d PD A .
H24A H 0.4478 0.8468 0.3539 0.388 Uiso 0.50 1 calc PR . .
H24B H 0.3996 0.8356 0.3833 0.388 Uiso 0.50 1 calc PR . .
O24 O 0.491(2) 0.903(2) 0.3881(9) 0.323(18) Uiso 1 1 d D . .
H24 H 0.5210 0.8902 0.4015 0.485 Uiso 1 1 d R A .
C25 C 1.0686(11) 0.3437(11) 0.3119(4) 0.048(5) Uiso 1 1 d . A .
C26 C 1.1404(11) 0.3167(10) 0.2935(4) 0.064(6) Uiso 1 1 d D . .
C27 C 1.117(3) 0.337(3) 0.2625(6) 0.100(16) Uiso 0.50 1 d PD A 1
H27A H 1.0774 0.3030 0.2556 0.150 Uiso 0.50 1 calc PR A 1
H27B H 1.1615 0.3346 0.2497 0.150 Uiso 0.50 1 calc PR A 1
H27C H 1.0963 0.3876 0.2623 0.150 Uiso 0.50 1 calc PR A 1
C28 C 1.144(2) 0.2324(12) 0.2932(9) 0.066(11) Uiso 0.50 1 d PD A 1
H28A H 1.1021 0.2127 0.3052 0.099 Uiso 0.50 1 calc PR A 1
H28B H 1.1930 0.2160 0.3011 0.099 Uiso 0.50 1 calc PR A 1
H28C H 1.1380 0.2145 0.2733 0.099 Uiso 0.50 1 calc PR A 1
C29 C 1.2139(17) 0.354(3) 0.3042(10) 0.079(14) Uiso 0.50 1 d PD A 1
H29A H 1.2331 0.3273 0.3213 0.119 Uiso 0.50 1 calc PR A 1
H29B H 1.2032 0.4050 0.3093 0.119 Uiso 0.50 1 calc PR A 1
H29C H 1.2526 0.3521 0.2888 0.119 Uiso 0.50 1 calc PR A 1
C27' C 1.184(3) 0.382(2) 0.2801(12) 0.117(18) Uiso 0.50 1 d PD A 2
H27D H 1.1592 0.4279 0.2859 0.175 Uiso 0.50 1 calc PR A 2
H27E H 1.1831 0.3774 0.2589 0.175 Uiso 0.50 1 calc PR A 2
H27F H 1.2369 0.3812 0.2870 0.175 Uiso 0.50 1 calc PR A 2
C28' C 1.106(3) 0.268(3) 0.2696(11) 0.14(2) Uiso 0.50 1 d PD A 2
H28D H 1.0792 0.2264 0.2784 0.217 Uiso 0.50 1 calc PR A 2
H28E H 1.1474 0.2497 0.2571 0.217 Uiso 0.50 1 calc PR A 2
H28F H 1.0703 0.2972 0.2579 0.217 Uiso 0.50 1 calc PR A 2
C29' C 1.2106(18) 0.306(3) 0.3129(8) 0.079(14) Uiso 0.50 1 d PD A 2
H29D H 1.2024 0.2627 0.3254 0.119 Uiso 0.50 1 calc PR A 2
H29E H 1.2184 0.3496 0.3249 0.119 Uiso 0.50 1 calc PR A 2
H29F H 1.2559 0.2973 0.3007 0.119 Uiso 0.50 1 calc PR A 2
C30 C 1.1260(16) 0.6063(15) 0.3635(6) 0.089(8) Uiso 1 1 d . A .
C31 C 1.1983(12) 0.6457(10) 0.3576(4) 0.079(6) Uiso 1 1 d D . .
C32 C 1.2362(19) 0.6214(18) 0.3301(5) 0.063(11) Uiso 0.50 1 d PD A 1
H32A H 1.2074 0.5803 0.3216 0.095 Uiso 0.50 1 calc PR A 1
H32B H 1.2887 0.6054 0.3342 0.095 Uiso 0.50 1 calc PR A 1
H32C H 1.2373 0.6625 0.3163 0.095 Uiso 0.50 1 calc PR A 1
C33 C 1.2469(19) 0.6265(19) 0.3833(6) 0.073(12) Uiso 0.50 1 d PD A 1
H33A H 1.2536 0.5729 0.3843 0.110 Uiso 0.50 1 calc PR A 1
H33B H 1.2219 0.6438 0.4011 0.110 Uiso 0.50 1 calc PR A 1
H33C H 1.2971 0.6502 0.3814 0.110 Uiso 0.50 1 calc PR A 1
C34 C 1.182(2) 0.7268(14) 0.3569(8) 0.100(16) Uiso 0.50 1 d PD A 1
H34A H 1.1401 0.7367 0.3435 0.149 Uiso 0.50 1 calc PR A 1
H34B H 1.2283 0.7530 0.3503 0.149 Uiso 0.50 1 calc PR A 1
H34C H 1.1685 0.7437 0.3764 0.149 Uiso 0.50 1 calc PR A 1
C32' C 1.199(3) 0.662(2) 0.3258(5) 0.12(2) Uiso 0.50 1 d PD A 2
H32D H 1.1812 0.6185 0.3150 0.178 Uiso 0.50 1 calc PR A 2
H32E H 1.2519 0.6733 0.3197 0.178 Uiso 0.50 1 calc PR A 2
H32F H 1.1661 0.7039 0.3216 0.178 Uiso 0.50 1 calc PR A 2
C33' C 1.256(2) 0.587(2) 0.3651(10) 0.15(2) Uiso 0.50 1 d PD A 2
H33D H 1.2992 0.5906 0.3518 0.183 Uiso 0.50 1 calc PR A 2
H33E H 1.2318 0.5387 0.3634 0.183 Uiso 0.50 1 calc PR A 2
H33F H 1.2735 0.5946 0.3851 0.183 Uiso 0.50 1 calc PR A 2
C34' C 1.213(3) 0.7143(17) 0.3748(9) 0.15(3) Uiso 0.50 1 d PD A 2
H34D H 1.1730 0.7203 0.3895 0.178 Uiso 0.50 1 calc PR A 2
H34E H 1.2129 0.7570 0.3618 0.178 Uiso 0.50 1 calc PR A 2
H34F H 1.2631 0.7106 0.3843 0.178 Uiso 0.50 1 calc PR A 2
C35 C 1.0120(14) 0.5148(13) 0.4728(5) 0.077(7) Uiso 1 1 d . A .
C36 C 1.0947(13) 0.5436(11) 0.4832(4) 0.090(7) Uiso 1 1 d D . .
C37 C 1.1436(14) 0.5608(14) 0.4569(5) 0.115(9) Uiso 1 1 d D A .
H37A H 1.1930 0.5808 0.4632 0.172 Uiso 1 1 calc R . .
H37B H 1.1174 0.5971 0.4446 0.172 Uiso 1 1 calc R . .
H37C H 1.1521 0.5155 0.4457 0.172 Uiso 1 1 calc R . .
C38 C 1.1316(16) 0.4866(15) 0.5028(6) 0.129(10) Uiso 1 1 d D A .
H38A H 1.1803 0.5057 0.5102 0.194 Uiso 1 1 calc R . .
H38B H 1.1409 0.4413 0.4917 0.194 Uiso 1 1 calc R . .
H38C H 1.0973 0.4758 0.5191 0.194 Uiso 1 1 calc R . .
C39 C 1.0858(17) 0.6127(16) 0.5014(6) 0.152(12) Uiso 1 1 d D A .
H39A H 1.1363 0.6293 0.5080 0.228 Uiso 1 1 calc R . .
H39B H 1.0535 0.6020 0.5183 0.228 Uiso 1 1 calc R . .
H39C H 1.0618 0.6515 0.4897 0.228 Uiso 1 1 calc R . .
C40 C 0.8905(17) 0.7883(18) 0.3452(7) 0.098(11) Uiso 1 1 d . A .
C41 C 0.9521(15) 0.8519(16) 0.3409(6) 0.110(9) Uiso 1 1 d D . .
C42 C 0.991(2) 0.853(2) 0.3114(7) 0.211(18) Uiso 1 1 d D A .
H42A H 1.0288 0.8932 0.3110 0.317 Uiso 1 1 calc R . .
H42B H 0.9523 0.8618 0.2963 0.317 Uiso 1 1 calc R . .
H42C H 1.0164 0.8061 0.3079 0.317 Uiso 1 1 calc R . .
C43 C 1.0129(19) 0.861(2) 0.3641(7) 0.191(16) Uiso 1 1 d D A .
H43A H 1.0462 0.9028 0.3590 0.287 Uiso 1 1 calc R . .
H43B H 1.0435 0.8162 0.3655 0.287 Uiso 1 1 calc R . .
H43C H 0.9882 0.8710 0.3829 0.287 Uiso 1 1 calc R . .
C44 C 0.899(2) 0.918(2) 0.3418(11) 0.28(3) Uiso 1 1 d D A .
H44A H 0.9290 0.9633 0.3402 0.427 Uiso 1 1 calc R . .
H44B H 0.8707 0.9181 0.3602 0.427 Uiso 1 1 calc R . .
H44C H 0.8626 0.9150 0.3256 0.427 Uiso 1 1 calc R . .
C45 C 0.8819(10) 0.1915(10) 0.3072(4) 0.042(5) Uiso 1 1 d . A .
C46 C 0.8541(9) 0.1560(9) 0.2793(4) 0.067(6) Uiso 1 1 d D . .
C47 C 0.8497(13) 0.0738(10) 0.2793(5) 0.091(7) Uiso 1 1 d D A .
H47A H 0.8147 0.0575 0.2946 0.137 Uiso 1 1 calc R . .
H47B H 0.9008 0.0533 0.2828 0.137 Uiso 1 1 calc R . .
H47C H 0.8308 0.0568 0.2604 0.137 Uiso 1 1 calc R . .
C48 C 0.9057(10) 0.1836(11) 0.2559(4) 0.072(6) Uiso 1 1 d D A .
H48A H 0.9060 0.2377 0.2560 0.108 Uiso 1 1 calc R . .
H48B H 0.8873 0.1661 0.2370 0.108 Uiso 1 1 calc R . .
H48C H 0.9578 0.1653 0.2592 0.108 Uiso 1 1 calc R . .
C49 C 0.7773(12) 0.1851(14) 0.2711(6) 0.120(9) Uiso 1 1 d D A .
H49A H 0.7395 0.1699 0.2856 0.180 Uiso 1 1 calc R . .
H49B H 0.7626 0.1654 0.2520 0.180 Uiso 1 1 calc R . .
H49C H 0.7792 0.2390 0.2701 0.180 Uiso 1 1 calc R . .
C50 C 0.8383(10) 0.6464(9) 0.4315(4) 0.046(5) Uiso 1 1 d . A .
C51 C 0.8818(11) 0.7155(12) 0.4426(4) 0.083(7) Uiso 1 1 d D . .
C52 C 0.9644(12) 0.7092(14) 0.4327(5) 0.110(9) Uiso 1 1 d D A .
H52A H 0.9881 0.6661 0.4418 0.165 Uiso 1 1 calc R . .
H52B H 0.9924 0.7537 0.4383 0.165 Uiso 1 1 calc R . .
H52C H 0.9659 0.7036 0.4115 0.165 Uiso 1 1 calc R . .
C53 C 0.8834(14) 0.7217(14) 0.4755(5) 0.110(9) Uiso 1 1 d D A .
H53A H 0.9116 0.6798 0.4836 0.165 Uiso 1 1 calc R . .
H53B H 0.8309 0.7216 0.4830 0.165 Uiso 1 1 calc R . .
H53C H 0.9089 0.7677 0.4810 0.165 Uiso 1 1 calc R . .
C54 C 0.8414(14) 0.7818(13) 0.4296(6) 0.115(9) Uiso 1 1 d D A .
H54A H 0.8410 0.7774 0.4084 0.172 Uiso 1 1 calc R . .
H54B H 0.8685 0.8269 0.4352 0.172 Uiso 1 1 calc R . .
H54C H 0.7886 0.7839 0.4368 0.172 Uiso 1 1 calc R . .
C55 C 0.9122(10) 0.3781(10) 0.5170(4) 0.046(5) Uiso 1 1 d . A .
C56 C 0.9180(9) 0.3379(8) 0.5469(4) 0.064(6) Uiso 1 1 d D . .
C57 C 0.8612(13) 0.3700(13) 0.5674(5) 0.106(8) Uiso 1 1 d D A .
H57A H 0.8645 0.3444 0.5861 0.159 Uiso 1 1 calc R . .
H57B H 0.8095 0.3642 0.5594 0.159 Uiso 1 1 calc R . .
H57C H 0.8721 0.4225 0.5702 0.159 Uiso 1 1 calc R . .
C58 C 0.9989(10) 0.3479(12) 0.5562(5) 0.083(7) Uiso 1 1 d D A .
H58A H 1.0071 0.3226 0.5747 0.125 Uiso 1 1 calc R . .
H58B H 1.0098 0.4005 0.5585 0.125 Uiso 1 1 calc R . .
H58C H 1.0331 0.3270 0.5415 0.125 Uiso 1 1 calc R . .
C59 C 0.9024(12) 0.2582(10) 0.5420(5) 0.082(7) Uiso 1 1 d D A .
H59A H 0.9065 0.2317 0.5605 0.122 Uiso 1 1 calc R . .
H59B H 0.9399 0.2383 0.5282 0.122 Uiso 1 1 calc R . .
H59C H 0.8507 0.2521 0.5341 0.122 Uiso 1 1 calc R . .
C60 C 0.9285(10) 0.1303(10) 0.4132(4) 0.046(5) Uiso 1 1 d . A .
C61 C 0.9450(10) 0.0746(11) 0.4388(4) 0.075(6) Uiso 1 1 d D . .
C62 C 0.9539(16) 0.1137(15) 0.4663(5) 0.131(10) Uiso 1 1 d D A .
H62A H 0.9627 0.0782 0.4819 0.196 Uiso 1 1 calc R . .
H62B H 0.9073 0.1420 0.4703 0.196 Uiso 1 1 calc R . .
H62C H 0.9977 0.1474 0.4649 0.196 Uiso 1 1 calc R . .
C63 C 1.0187(14) 0.0396(16) 0.4333(6) 0.135(11) Uiso 1 1 d D A .
H63A H 1.0290 0.0029 0.4484 0.202 Uiso 1 1 calc R . .
H63B H 1.0591 0.0771 0.4335 0.202 Uiso 1 1 calc R . .
H63C H 1.0176 0.0154 0.4143 0.202 Uiso 1 1 calc R . .
C64 C 0.8748(14) 0.0312(15) 0.4392(6) 0.126(10) Uiso 1 1 d D A .
H64A H 0.8787 -0.0071 0.4541 0.190 Uiso 1 1 calc R . .
H64B H 0.8673 0.0081 0.4201 0.190 Uiso 1 1 calc R . .
H64C H 0.8312 0.0634 0.4435 0.190 Uiso 1 1 calc R . .
C65 C 0.7161(13) 0.1857(12) 0.3710(4) 0.053(5) Uiso 1 1 d . A .
C66 C 0.6734(10) 0.1131(11) 0.3685(4) 0.066(6) Uiso 1 1 d D . .
C67 C 0.7174(15) 0.0573(14) 0.3512(6) 0.135(11) Uiso 1 1 d D A .
H67A H 0.7247 0.0756 0.3314 0.202 Uiso 1 1 calc R . .
H67B H 0.6887 0.0108 0.3507 0.202 Uiso 1 1 calc R . .
H67C H 0.7674 0.0489 0.3603 0.202 Uiso 1 1 calc R . .
C68 C 0.6672(16) 0.0767(15) 0.3977(5) 0.126(10) Uiso 1 1 d D A .
H68A H 0.6388 0.1088 0.4109 0.189 Uiso 1 1 calc R . .
H68B H 0.7187 0.0679 0.4054 0.189 Uiso 1 1 calc R . .
H68C H 0.6403 0.0296 0.3956 0.189 Uiso 1 1 calc R . .
C69 C 0.5908(14) 0.1190(18) 0.3601(7) 0.154(12) Uiso 1 1 d D A .
H69A H 0.5652 0.1548 0.3727 0.230 Uiso 1 1 calc R . .
H69B H 0.5662 0.0708 0.3621 0.230 Uiso 1 1 calc R . .
H69C H 0.5871 0.1355 0.3399 0.230 Uiso 1 1 calc R . .
C70 C 0.5198(17) 0.3834(16) 0.3623(6) 0.099(8) Uiso 1 1 d . A .
C71 C 0.4393(13) 0.3629(12) 0.3482(5) 0.086(7) Uiso 1 1 d D . .
C72 C 0.390(2) 0.4261(18) 0.3467(8) 0.068(12) Uiso 0.50 1 d PD A .
H72A H 0.3402 0.4114 0.3384 0.102 Uiso 0.50 1 calc PR . .
H72B H 0.4131 0.4638 0.3343 0.102 Uiso 0.50 1 calc PR . .
H72C H 0.3818 0.4461 0.3662 0.102 Uiso 0.50 1 calc PR . .
C73 C 0.4520(17) 0.3266(16) 0.3209(6) 0.035(8) Uiso 0.50 1 d PD A .
H73A H 0.4027 0.3126 0.3123 0.052 Uiso 0.50 1 calc PR . .
H73B H 0.4832 0.2824 0.3240 0.052 Uiso 0.50 1 calc PR . .
H73C H 0.4789 0.3601 0.3076 0.052 Uiso 0.50 1 calc PR . .
C74 C 0.402(2) 0.316(2) 0.3691(8) 0.075(13) Uiso 0.50 1 d PD A .
H74A H 0.3516 0.3014 0.3615 0.113 Uiso 0.50 1 calc PR . .
H74B H 0.3948 0.3435 0.3873 0.113 Uiso 0.50 1 calc PR . .
H74C H 0.4331 0.2725 0.3726 0.113 Uiso 0.50 1 calc PR . .
C75 C 0.5161(16) 0.5509(16) 0.4497(7) 0.096(9) Uiso 1 1 d . A .
C76 C 0.4254(14) 0.5507(11) 0.4553(4) 0.091(7) Uiso 1 1 d D . .
C77 C 0.4166(14) 0.5866(13) 0.4846(5) 0.106(8) Uiso 1 1 d D A .
H77A H 0.3621 0.5895 0.4896 0.159 Uiso 1 1 calc R . .
H77B H 0.4383 0.6364 0.4839 0.159 Uiso 1 1 calc R . .
H77C H 0.4436 0.5574 0.4992 0.159 Uiso 1 1 calc R . .
C78 C 0.3860(16) 0.5816(17) 0.4289(6) 0.149(12) Uiso 1 1 d D A .
H78A H 0.3305 0.5820 0.4321 0.224 Uiso 1 1 calc R . .
H78B H 0.3978 0.5508 0.4120 0.224 Uiso 1 1 calc R . .
H78C H 0.4039 0.6320 0.4254 0.224 Uiso 1 1 calc R . .
C79 C 0.3912(15) 0.4746(13) 0.4567(6) 0.121(10) Uiso 1 1 d D A .
H79A H 0.3359 0.4784 0.4600 0.182 Uiso 1 1 calc R . .
H79B H 0.4148 0.4471 0.4727 0.182 Uiso 1 1 calc R . .
H79C H 0.4008 0.4489 0.4384 0.182 Uiso 1 1 calc R . .
C80 C 0.654(2) 0.690(2) 0.2993(10) 0.143(17) Uiso 1 1 d D A .
C81 C 0.611(3) 0.728(2) 0.2737(9) 0.31(3) Uiso 1 1 d D . .
C82 C 0.609(5) 0.811(2) 0.281(2) 0.32(3) Uiso 0.60 1 d PD A 1
H82A H 0.5866 0.8382 0.2645 0.485 Uiso 0.60 1 calc PR A 1
H82B H 0.6615 0.8289 0.2841 0.485 Uiso 0.60 1 calc PR A 1
H82C H 0.5784 0.8195 0.2983 0.485 Uiso 0.60 1 calc PR A 1
C83 C 0.637(5) 0.721(5) 0.2416(11) 0.32(3) Uiso 0.60 1 d PD A 1
H83A H 0.5964 0.7393 0.2288 0.485 Uiso 0.60 1 calc PR A 1
H83B H 0.6484 0.6697 0.2371 0.485 Uiso 0.60 1 calc PR A 1
H83C H 0.6834 0.7511 0.2387 0.485 Uiso 0.60 1 calc PR A 1
C84 C 0.527(3) 0.701(5) 0.2745(18) 0.32(3) Uiso 0.60 1 d PD A 1
H84A H 0.5003 0.7173 0.2569 0.485 Uiso 0.60 1 calc PR A 1
H84B H 0.5011 0.7217 0.2916 0.485 Uiso 0.60 1 calc PR A 1
H84C H 0.5256 0.6471 0.2756 0.485 Uiso 0.60 1 calc PR A 1
C82' C 0.542(3) 0.752(4) 0.2926(14) 0.117(14) Uiso 0.40 1 d PD A 2
H82D H 0.5563 0.7955 0.3041 0.175 Uiso 0.40 1 calc PR A 2
H82E H 0.5275 0.7119 0.3057 0.175 Uiso 0.40 1 calc PR A 2
H82F H 0.4986 0.7644 0.2801 0.175 Uiso 0.40 1 calc PR A 2
C83' C 0.648(4) 0.803(3) 0.2663(15) 0.117(14) Uiso 0.40 1 d PD A 2
H83D H 0.6767 0.8211 0.2831 0.175 Uiso 0.40 1 calc PR A 2
H83E H 0.6071 0.8387 0.2615 0.175 Uiso 0.40 1 calc PR A 2
H83F H 0.6820 0.7977 0.2497 0.175 Uiso 0.40 1 calc PR A 2
C84' C 0.616(4) 0.669(3) 0.2493(12) 0.117(14) Uiso 0.40 1 d PD A 2
H84D H 0.5701 0.6376 0.2500 0.175 Uiso 0.40 1 calc PR A 2
H84E H 0.6616 0.6386 0.2522 0.175 Uiso 0.40 1 calc PR A 2
H84F H 0.6186 0.6936 0.2304 0.175 Uiso 0.40 1 calc PR A 2
C85 C 0.7340(11) 0.6217(11) 0.5130(4) 0.054(5) Uiso 1 1 d . A .
C86 C 0.7194(9) 0.6642(9) 0.5423(4) 0.059(5) Uiso 1 1 d D . .
C87 C 0.7960(16) 0.676(3) 0.5587(9) 0.085(14) Uiso 0.50 1 d PD A 1
H87A H 0.8086 0.6308 0.5696 0.128 Uiso 0.50 1 calc PR A 1
H87B H 0.7910 0.7172 0.5721 0.128 Uiso 0.50 1 calc PR A 1
H87C H 0.8368 0.6859 0.5447 0.128 Uiso 0.50 1 calc PR A 1
C88 C 0.6490(15) 0.628(2) 0.5569(7) 0.058(10) Uiso 0.50 1 d PD A 1
H88A H 0.6508 0.5743 0.5537 0.088 Uiso 0.50 1 calc PR A 1
H88B H 0.6020 0.6477 0.5483 0.088 Uiso 0.50 1 calc PR A 1
H88C H 0.6496 0.6381 0.5777 0.088 Uiso 0.50 1 calc PR A 1
C89 C 0.688(2) 0.7418(12) 0.5350(7) 0.049(10) Uiso 0.50 1 d PD A 1
H89A H 0.6317 0.7392 0.5331 0.073 Uiso 0.50 1 calc PR A 1
H89B H 0.7098 0.7590 0.5167 0.073 Uiso 0.50 1 calc PR A 1
H89C H 0.7009 0.7762 0.5506 0.073 Uiso 0.50 1 calc PR A 1
C87' C 0.759(3) 0.630(3) 0.5692(8) 0.123(19) Uiso 0.50 1 d PD A 2
H87D H 0.7379 0.5812 0.5731 0.184 Uiso 0.50 1 calc PR A 2
H87E H 0.7512 0.6620 0.5861 0.184 Uiso 0.50 1 calc PR A 2
H87F H 0.8144 0.6257 0.5654 0.184 Uiso 0.50 1 calc PR A 2
C88' C 0.6340(15) 0.686(4) 0.5445(15) 0.17(3) Uiso 0.50 1 d PD A 2
H88D H 0.6029 0.6422 0.5480 0.248 Uiso 0.50 1 calc PR A 2
H88E H 0.6178 0.7096 0.5263 0.248 Uiso 0.50 1 calc PR A 2
H88F H 0.6272 0.7210 0.5606 0.248 Uiso 0.50 1 calc PR A 2
C89' C 0.761(4) 0.739(2) 0.5397(17) 0.21(4) Uiso 0.50 1 d PD A 2
H89D H 0.8164 0.7309 0.5378 0.315 Uiso 0.50 1 calc PR A 2
H89E H 0.7512 0.7687 0.5571 0.315 Uiso 0.50 1 calc PR A 2
H89F H 0.7424 0.7656 0.5226 0.315 Uiso 0.50 1 calc PR A 2
N5 N 0.643(2) 0.341(2) 0.2783(8) 0.110(8) Uiso 0.50 1 d PD . .
C90 C 0.660(3) 0.318(3) 0.3077(9) 0.110(8) Uiso 0.50 1 d PD A .
H91A H 0.6336 0.2796 0.3174 0.132 Uiso 0.50 1 calc PR . .
C91 C 0.601(3) 0.277(2) 0.2687(11) 0.110(8) Uiso 0.50 1 d PD A .
H91X H 0.5903 0.2451 0.2855 0.165 Uiso 0.50 1 calc PR . .
H91Y H 0.6317 0.2495 0.2545 0.165 Uiso 0.50 1 calc PR . .
H91Z H 0.5528 0.2923 0.2598 0.165 Uiso 0.50 1 calc PR . .
C92 C 0.669(3) 0.392(3) 0.2559(10) 0.110(8) Uiso 0.50 1 d PD A .
H92X H 0.6961 0.4327 0.2648 0.165 Uiso 0.50 1 calc PR . .
H92Y H 0.6241 0.4104 0.2452 0.165 Uiso 0.50 1 calc PR . .
H92Z H 0.7027 0.3656 0.2424 0.165 Uiso 0.50 1 calc PR . .

loop_
_atom_site_aniso_label
_atom_site_aniso_U_11
_atom_site_aniso_U_22
_atom_site_aniso_U_33
_atom_site_aniso_U_23
_atom_site_aniso_U_13
_atom_site_aniso_U_12
Mn1 0.0465(16) 0.0266(13) 0.0271(15) 0.0006(10) 0.0059(13) -0.0035(13)
Mn2 0.0451(16) 0.0247(13) 0.0270(15) -0.0003(11) 0.0028(12) 0.0028(12)
Mn3 0.0526(17) 0.0346(15) 0.0252(14) -0.0016(11) 0.0066(13) -0.0047(13)
Mn4 0.0422(15) 0.0300(14) 0.0289(15) 0.0040(11) 0.0041(13) 0.0068(12)
Mn5 0.0414(15) 0.0284(13) 0.0245(14) 0.0010(11) 0.0023(12) 0.0026(12)
Mn6 0.0643(19) 0.0257(14) 0.0465(18) -0.0043(12) 0.0136(14) 0.0040(14)
Mn7 0.0580(18) 0.0452(16) 0.0364(17) -0.0085(13) 0.0144(14) -0.0157(15)
Mn8 0.097(3) 0.0452(17) 0.0321(17) 0.0149(13) 0.0175(16) 0.0142(17)
Mn9 0.077(2) 0.0429(16) 0.0312(16) 0.0132(12) 0.0064(14) 0.0206(15)
Mn10 0.062(2) 0.099(3) 0.0357(19) 0.0031(16) 0.0015(16) 0.0415(19)
Mn11 0.084(2) 0.0401(16) 0.0375(17) -0.0089(13) 0.0056(15) 0.0178(16)
Mn12 0.0399(15) 0.0421(15) 0.0302(15) -0.0010(12) 0.0046(12) 0.0082(13)
Mn13 0.104(3) 0.0441(17) 0.0395(18) 0.0074(14) 0.0104(17) 0.0368(17)
Mn14 0.0496(18) 0.070(2) 0.0375(18) -0.0063(14) 0.0008(14) 0.0095(16)
Mn15 0.108(3) 0.123(3) 0.037(2) 0.0258(19) 0.004(2) 0.057(3)
Mn16 0.185(4) 0.085(3) 0.053(2) 0.0276(19) 0.026(3) 0.092(3)
Mn17 0.210(5) 0.056(2) 0.070(3) 0.0296(18) 0.036(3) 0.064(3)
Na 0.103(6) 0.041(4) 0.054(5) 0.008(3) 0.020(4) -0.004(4)
N1 0.061(11) 0.092(13) 0.025(9) -0.023(8) -0.006(8) 0.015(10)
N2 0.102(15) 0.061(11) 0.044(11) 0.027(9) 0.034(10) 0.017(11)
N3 0.029(8) 0.058(9) 0.027(8) -0.011(6) -0.010(6) 0.002(7)
N11 0.109(11) 0.111(11) 0.100(12) -0.003(9) 0.024(10) 0.078(10)
N12 0.121(14) 0.19(2) 0.22(2) 0.127(17) 0.112(18) 0.143(16)
N13 0.129(16) 0.21(2) 0.23(2) 0.097(18) 0.100(17) 0.125(17)
N21 0.109(11) 0.111(11) 0.100(12) -0.003(9) 0.024(10) 0.078(10)
N22 0.121(14) 0.19(2) 0.22(2) 0.127(17) 0.112(18) 0.143(16)
N23 0.129(16) 0.21(2) 0.23(2) 0.097(18) 0.100(17) 0.125(17)
O1 0.056(7) 0.032(6) 0.024(6) 0.000(5) 0.022(5) -0.004(6)
O2 0.063(8) 0.042(7) 0.053(8) 0.004(6) 0.017(6) 0.015(6)
O3 0.055(7) 0.022(6) 0.031(6) -0.002(5) -0.003(5) -0.012(5)
O4 0.036(6) 0.019(5) 0.029(6) 0.000(4) 0.003(5) -0.001(5)
O5 0.069(8) 0.027(6) 0.047(8) 0.021(5) 0.012(6) 0.007(6)
O6 0.036(7) 0.042(6) 0.024(6) -0.004(5) 0.005(5) -0.001(5)
O7 0.047(7) 0.026(6) 0.031(7) 0.012(5) -0.003(5) -0.009(5)
O8 0.056(7) 0.024(6) 0.018(6) 0.000(4) 0.011(5) -0.008(5)
O9 0.128(13) 0.063(9) 0.044(9) 0.021(7) 0.016(8) 0.049(9)
O10 0.066(9) 0.109(11) 0.040(8) 0.017(7) -0.016(7) 0.023(9)
O11 0.088(10) 0.069(9) 0.037(8) 0.013(6) 0.003(7) 0.012(8)
O12 0.090(10) 0.047(7) 0.033(7) 0.023(6) 0.009(7) 0.046(7)
O13 0.043(7) 0.059(8) 0.040(7) 0.008(5) -0.002(6) 0.027(6)
O14 0.021(6) 0.088(9) 0.060(9) -0.011(7) 0.012(6) -0.017(7)
O15 0.083(10) 0.062(9) 0.059(9) -0.029(7) 0.017(8) 0.021(8)
O16 0.074(9) 0.044(7) 0.038(8) -0.007(6) 0.000(6) 0.008(7)
O17 0.118(11) 0.033(7) 0.035(8) 0.012(5) 0.043(7) 0.001(7)
O18 0.203(17) 0.044(8) 0.063(10) 0.031(7) 0.047(11) 0.052(10)
O19 0.059(8) 0.048(7) 0.027(7) 0.007(5) 0.005(6) 0.011(6)
O20 0.043(7) 0.035(6) 0.041(7) -0.003(5) 0.005(6) 0.012(5)
O21 0.044(7) 0.054(7) 0.028(7) 0.014(5) 0.005(5) 0.005(6)
O22 0.194(19) 0.072(10) 0.094(13) 0.055(9) 0.054(12) 0.074(11)
O23 0.184(17) 0.081(10) 0.049(9) 0.017(8) 0.032(10) 0.082(11)
O25 0.049(7) 0.042(7) 0.054(8) -0.014(6) 0.030(6) -0.017(6)
O26 0.066(8) 0.065(9) 0.044(8) 0.013(6) 0.023(7) -0.032(7)
O27 0.078(10) 0.083(10) 0.070(10) -0.003(8) 0.038(8) -0.020(8)
O28 0.097(12) 0.065(10) 0.126(14) -0.016(9) 0.014(11) -0.042(10)
O29 0.068(9) 0.062(8) 0.059(9) -0.028(7) 0.001(7) -0.013(7)
O30 0.118(14) 0.076(11) 0.144(16) -0.078(10) 0.066(12) -0.055(10)
O31 0.34(3) 0.050(10) 0.092(13) 0.039(10) 0.057(16) 0.034(15)
O32 0.26(3) 0.023(8) 0.105(15) 0.020(8) 0.057(17) 0.023(12)
O33 0.079(9) 0.030(7) 0.046(8) -0.019(5) 0.012(7) -0.008(6)
O34 0.057(8) 0.039(7) 0.023(6) -0.015(5) -0.002(5) -0.005(6)
O35 0.153(13) 0.037(7) 0.016(7) 0.006(5) 0.024(8) 0.011(8)
O36 0.116(11) 0.041(7) 0.058(9) -0.006(6) 0.036(8) -0.004(8)
O37 0.092(10) 0.067(9) 0.038(8) 0.003(6) -0.014(7) 0.021(8)
O38 0.063(8) 0.054(8) 0.022(7) -0.018(5) 0.022(6) 0.006(6)
O39 0.073(9) 0.029(6) 0.031(7) 0.001(5) -0.001(6) 0.014(6)
O40 0.112(11) 0.055(8) 0.056(9) 0.000(7) 0.035(8) 0.038(8)
O41 0.081(11) 0.095(12) 0.081(11) -0.024(9) -0.016(8) -0.023(9)
O42 0.093(11) 0.031(7) 0.077(10) -0.024(6) 0.001(8) -0.021(7)
O43 0.058(10) 0.141(15) 0.088(12) -0.013(10) -0.019(8) 0.021(10)
O44 0.078(10) 0.141(15) 0.071(11) -0.027(10) -0.023(9) 0.050(11)
O45 0.125(14) 0.093(12) 0.070(11) -0.011(9) 0.009(10) 0.086(11)
O46 0.093(11) 0.101(11) 0.045(9) -0.001(8) -0.005(8) 0.025(9)
O47 0.098(14) 0.24(3) 0.115(16) 0.064(17) 0.001(11) 0.080(17)
O48 0.23(2) 0.093(14) 0.079(14) 0.042(11) 0.005(15) 0.088(16)
O49 0.078(9) 0.046(7) 0.052(8) -0.004(6) 0.004(7) 0.020(7)
O50 0.100(10) 0.042(7) 0.035(7) 0.009(5) 0.003(7) 0.035(7)
O51 0.087(11) 0.168(16) 0.034(9) -0.024(9) 0.007(8) -0.011(11)
C1 0.094(7) 0.115(8) 0.102(9) 0.012(6) 0.005(6) 0.022(7)
C2 0.094(7) 0.115(8) 0.102(9) 0.012(6) 0.005(6) 0.022(7)
C3 0.094(7) 0.115(8) 0.102(9) 0.012(6) 0.005(6) 0.022(7)
C4 0.094(7) 0.115(8) 0.102(9) 0.012(6) 0.005(6) 0.022(7)
C5 0.094(7) 0.115(8) 0.102(9) 0.012(6) 0.005(6) 0.022(7)
C6 0.062(14) 0.056(13) 0.086(16) -0.020(11) -0.001(12) 0.053(12)
C7 0.18(3) 0.069(15) 0.020(11) 0.011(11) 0.037(14) 0.019(16)
C8 0.088(15) 0.043(11) 0.027(11) 0.010(8) 0.008(10) -0.011(11)
C9 0.093(17) 0.108(18) 0.020(11) -0.001(10) 0.026(12) -0.050(15)
C10 0.094(7) 0.115(8) 0.102(9) 0.012(6) 0.005(6) 0.022(7)
C11 0.080(5) 0.057(4) 0.041(4) 0.010(3) 0.018(4) 0.005(4)
C12 0.080(5) 0.057(4) 0.041(4) 0.010(3) 0.018(4) 0.005(4)
C13 0.080(5) 0.057(4) 0.041(4) 0.010(3) 0.018(4) 0.005(4)
C14 0.080(5) 0.057(4) 0.041(4) 0.010(3) 0.018(4) 0.005(4)
C15 0.080(5) 0.057(4) 0.041(4) 0.010(3) 0.018(4) 0.005(4)
C16 0.080(5) 0.057(4) 0.041(4) 0.010(3) 0.018(4) 0.005(4)
C17 0.080(5) 0.057(4) 0.041(4) 0.010(3) 0.018(4) 0.005(4)
C18 0.080(5) 0.057(4) 0.041(4) 0.010(3) 0.018(4) 0.005(4)
C19 0.13(3) 0.11(2) 0.44(7) 0.16(3) 0.21(4) 0.10(2)
C20 0.45(7) 0.08(2) 0.22(4) 0.08(3) -0.20(5) 0.00(4)
C21 0.094(7) 0.115(8) 0.102(9) 0.012(6) 0.005(6) 0.022(7)
C22 0.22(3) 0.11(2) 0.077(18) 0.035(15) 0.008(19) 0.11(2)

loop_
_atom_type_symbol
_atom_type_description
_atom_type_scat_dispersion_real
_atom_type_scat_dispersion_imag
_atom_type_scat_source
C C 0.0033 0.0016 'International Tables Vol C Tables 4.2.6.8 and 6.1.1.4'
H H 0.0000 0.0000 'International Tables Vol C Tables 4.2.6.8 and 6.1.1.4'
N N 0.0061 0.0033 'International Tables Vol C Tables 4.2.6.8 and 6.1.1.4'
O O 0.0106 0.0060 'International Tables Vol C Tables 4.2.6.8 and 6.1.1.4'
Na Na 0.0362 0.0249 'International Tables Vol C Tables 4.2.6.8 and 6.1.1.4'
Mn Mn 0.3368 0.7283 'International Tables Vol C Tables 4.2.6.8 and 6.1.1.4'

loop_
_geom_angle_atom_site_label_1
_geom_angle_atom_site_label_2
_geom_angle_atom_site_label_3
_geom_angle
_geom_angle_site_symmetry_1
_geom_angle_site_symmetry_3
_geom_angle_publ_flag
O20 Mn1 O3 170.0(4) . . ?
O20 Mn1 O6 92.4(4) . . ?
O3 Mn1 O6 85.0(4) . . ?
O20 Mn1 O39 89.4(4) . . ?
O3 Mn1 O39 91.0(4) . . ?
O6 Mn1 O39 167.2(5) . . ?
O20 Mn1 O42 94.8(5) . . ?
O3 Mn1 O42 95.2(5) . . ?
O6 Mn1 O42 105.3(5) . . ?
O39 Mn1 O42 87.1(5) . . ?
O20 Mn1 O4 84.4(4) . . ?
O3 Mn1 O4 85.6(4) . . ?
O6 Mn1 O4 75.4(4) . . ?
O39 Mn1 O4 92.2(4) . . ?
O42 Mn1 O4 179.0(4) . . ?
O20 Mn1 Mn2 89.3(3) . . ?
O3 Mn1 Mn2 82.8(3) . . ?
O6 Mn1 Mn2 37.8(3) . . ?
O39 Mn1 Mn2 129.6(3) . . ?
O42 Mn1 Mn2 143.2(4) . . ?
O4 Mn1 Mn2 37.6(2) . . ?
O20 Mn1 Mn3 141.7(3) . . ?
O3 Mn1 Mn3 36.3(3) . . ?
O6 Mn1 Mn3 49.4(3) . . ?
O39 Mn1 Mn3 127.3(3) . . ?
O42 Mn1 Mn3 97.4(4) . . ?
O4 Mn1 Mn3 83.6(2) . . ?
Mn2 Mn1 Mn3 60.10(7) . . ?
O20 Mn1 Mn12 120.9(3) . . ?
O3 Mn1 Mn12 49.9(3) . . ?
O6 Mn1 Mn12 94.4(3) . . ?
O39 Mn1 Mn12 73.8(3) . . ?
O42 Mn1 Mn12 138.5(4) . . ?
O4 Mn1 Mn12 41.9(2) . . ?
Mn2 Mn1 Mn12 64.08(8) . . ?
Mn3 Mn1 Mn12 68.45(8) . . ?
O4 Mn2 O1 89.4(4) . . ?
O4 Mn2 O7 96.9(4) . . ?
O1 Mn2 O7 172.4(5) . . ?
O4 Mn2 O2 92.2(4) . . ?
O1 Mn2 O2 83.6(5) . . ?
O7 Mn2 O2 100.4(4) . . ?
O4 Mn2 O5 176.1(5) . . ?
O1 Mn2 O5 93.3(5) . . ?
O7 Mn2 O5 80.6(4) . . ?
O2 Mn2 O5 85.3(5) . . ?
O4 Mn2 O6 87.2(4) . . ?
O1 Mn2 O6 84.4(4) . . ?
O7 Mn2 O6 91.6(4) . . ?
O2 Mn2 O6 168.0(4) . . ?
O5 Mn2 O6 95.8(5) . . ?
O4 Mn2 Mn9 137.2(3) . . ?
O1 Mn2 Mn9 133.4(3) . . ?
O7 Mn2 Mn9 40.5(3) . . ?
O2 Mn2 Mn9 92.4(3) . . ?
O5 Mn2 Mn9 40.1(3) . . ?
O6 Mn2 Mn9 96.2(3) . . ?
O4 Mn2 Mn1 49.2(3) . . ?
O1 Mn2 Mn1 83.8(3) . . ?
O7 Mn2 Mn1 97.1(3) . . ?
O2 Mn2 Mn1 139.4(3) . . ?
O5 Mn2 Mn1 133.9(4) . . ?
O6 Mn2 Mn1 38.1(3) . . ?
Mn9 Mn2 Mn1 123.53(11) . . ?
O4 Mn2 Mn3 91.6(3) . . ?
O1 Mn2 Mn3 35.2(3) . . ?
O7 Mn2 Mn3 139.7(3) . . ?
O2 Mn2 Mn3 118.6(3) . . ?
O5 Mn2 Mn3 92.2(3) . . ?
O6 Mn2 Mn3 49.5(3) . . ?
Mn9 Mn2 Mn3 122.57(11) . . ?
Mn1 Mn2 Mn3 60.28(7) . . ?
O4 Mn2 Mn7 97.2(3) . . ?
O1 Mn2 Mn7 34.2(3) . . ?
O7 Mn2 Mn7 147.7(3) . . ?
O2 Mn2 Mn7 50.3(3) . . ?
O5 Mn2 Mn7 83.5(3) . . ?
O6 Mn2 Mn7 117.9(3) . . ?
Mn9 Mn2 Mn7 117.86(10) . . ?
Mn1 Mn2 Mn7 114.07(10) . . ?
Mn3 Mn2 Mn7 68.45(8) . . ?
O4 Mn2 Na 129.6(3) . . ?
O1 Mn2 Na 88.7(3) . . ?
O7 Mn2 Na 90.6(3) . . ?
O2 Mn2 Na 37.6(4) . . ?
O5 Mn2 Na 47.7(4) . . ?
O6 Mn2 Na 142.5(3) . . ?
Mn9 Mn2 Na 63.12(15) . . ?
Mn1 Mn2 Na 172.35(15) . . ?
Mn3 Mn2 Na 113.60(14) . . ?
Mn7 Mn2 Na 58.33(14) . . ?
O1 Mn3 O16 89.9(5) . . ?
O1 Mn3 O3 87.4(4) . . ?
O16 Mn3 O3 173.1(5) . . ?
O1 Mn3 O34 177.1(5) . . ?
O16 Mn3 O34 89.1(5) . . ?
O3 Mn3 O34 93.3(4) . . ?
O1 Mn3 O25 94.2(4) . . ?
O16 Mn3 O25 98.9(5) . . ?
O3 Mn3 O25 87.6(5) . . ?
O34 Mn3 O25 88.7(4) . . ?
O1 Mn3 O6 73.9(4) . . ?
O16 Mn3 O6 97.7(4) . . ?
O3 Mn3 O6 75.5(4) . . ?
O34 Mn3 O6 103.4(4) . . ?
O25 Mn3 O6 159.6(4) . . ?
O1 Mn3 Mn2 35.2(3) . . ?
O16 Mn3 Mn2 91.4(3) . . ?
O3 Mn3 Mn2 82.7(3) . . ?
O34 Mn3 Mn2 142.1(3) . . ?
O25 Mn3 Mn2 128.5(3) . . ?
O6 Mn3 Mn2 39.0(2) . . ?
O1 Mn3 Mn1 83.2(3) . . ?
O16 Mn3 Mn1 136.4(4) . . ?
O3 Mn3 Mn1 36.9(3) . . ?
O34 Mn3 Mn1 95.6(3) . . ?
O25 Mn3 Mn1 124.4(3) . . ?
O6 Mn3 Mn1 39.1(2) . . ?
Mn2 Mn3 Mn1 59.62(7) . . ?
O1 Mn3 Mn11 105.5(3) . . ?
O16 Mn3 Mn11 154.2(4) . . ?
O3 Mn3 Mn11 32.5(3) . . ?
O34 Mn3 Mn11 76.4(3) . . ?
O25 Mn3 Mn11 60.1(3) . . ?
O6 Mn3 Mn11 106.4(3) . . ?
Mn2 Mn3 Mn11 113.21(10) . . ?
Mn1 Mn3 Mn11 67.24(8) . . ?
O8 Mn4 O7 88.9(4) . . ?
O8 Mn4 O21 176.7(4) . . ?
O7 Mn4 O21 94.3(4) . . ?
O8 Mn4 N3 93.1(4) . . ?
O7 Mn4 N3 172.0(5) . . ?
O21 Mn4 N3 83.7(4) . . ?
O8 Mn4 O20 92.3(4) . . ?
O7 Mn4 O20 107.7(4) . . ?
O21 Mn4 O20 86.6(4) . . ?
N3 Mn4 O20 79.9(4) . . ?
O8 Mn4 O19 83.8(4) . . ?
O7 Mn4 O19 95.9(4) . . ?
O21 Mn4 O19 96.0(4) . . ?
N3 Mn4 O19 76.7(4) . . ?
O20 Mn4 O19 156.0(4) . . ?
O8 Mn4 Mn6 38.0(3) . . ?
O7 Mn4 Mn6 78.5(3) . . ?
O21 Mn4 Mn6 143.0(3) . . ?
N3 Mn4 Mn6 98.4(3) . . ?
O20 Mn4 Mn6 130.3(3) . . ?
O19 Mn4 Mn6 49.7(3) . . ?
O8 Mn5 O4 95.4(4) . . ?
O8 Mn5 O13 164.8(5) . . ?
O4 Mn5 O13 81.8(4) . . ?
O8 Mn5 O38 90.0(4) . . ?
O4 Mn5 O38 165.9(4) . . ?
O13 Mn5 O38 89.7(4) . . ?
O8 Mn5 O29 107.5(4) . . ?
O4 Mn5 O29 97.3(4) . . ?
O13 Mn5 O29 87.7(5) . . ?
O38 Mn5 O29 93.5(5) . . ?
O8 Mn5 Mn12 136.2(3) . . ?
O4 Mn5 Mn12 40.8(3) . . ?
O13 Mn5 Mn12 42.8(3) . . ?
O38 Mn5 Mn12 132.4(3) . . ?
O29 Mn5 Mn12 83.9(3) . . ?
O30 Mn6 O8 107.4(5) . . ?
O30 Mn6 O49 104.3(5) . . ?
O8 Mn6 O49 143.2(4) . . ?
O30 Mn6 O36 88.2(7) . . ?
O8 Mn6 O36 113.7(4) . . ?
O49 Mn6 O36 85.2(4) . . ?
O30 Mn6 O37 86.9(6) . . ?
O8 Mn6 O37 78.4(4) . . ?
O49 Mn6 O37 85.3(5) . . ?
O36 Mn6 O37 167.8(5) . . ?
O30 Mn6 O19 160.3(6) . . ?
O8 Mn6 O19 74.9(4) . . ?
O49 Mn6 O19 81.5(4) . . ?
O36 Mn6 O19 73.3(4) . . ?
O37 Mn6 O19 112.6(4) . . ?
O30 Mn6 Mn4 129.0(4) . . ?
O8 Mn6 Mn4 32.7(3) . . ?
O49 Mn6 Mn4 126.0(4) . . ?
O36 Mn6 Mn4 88.0(3) . . ?
O37 Mn6 Mn4 103.8(3) . . ?
O19 Mn6 Mn4 45.5(2) . . ?
O14 Mn7 O27 91.2(6) . . ?
O14 Mn7 O1 86.2(5) . . ?
O27 Mn7 O1 177.0(6) . . ?
O14 Mn7 O17 172.5(5) . . ?
O27 Mn7 O17 92.4(6) . . ?
O1 Mn7 O17 90.1(5) . . ?
O14 Mn7 O26 94.8(5) . . ?
O27 Mn7 O26 92.3(5) . . ?
O1 Mn7 O26 89.5(4) . . ?
O17 Mn7 O26 91.7(5) . . ?
O14 Mn7 O2 84.0(4) . . ?
O27 Mn7 O2 107.5(5) . . ?
O1 Mn7 O2 70.7(4) . . ?
O17 Mn7 O2 88.6(4) . . ?
O26 Mn7 O2 160.2(4) . . ?
O14 Mn7 Mn2 89.4(3) . . ?
O27 Mn7 Mn2 144.7(4) . . ?
O1 Mn7 Mn2 33.8(3) . . ?
O17 Mn7 Mn2 83.9(3) . . ?
O26 Mn7 Mn2 122.8(3) . . ?
O2 Mn7 Mn2 37.5(3) . . ?
O14 Mn7 Na 123.4(4) . . ?
O27 Mn7 Na 82.3(4) . . ?
O1 Mn7 Na 97.9(3) . . ?
O17 Mn7 Na 50.7(3) . . ?
O26 Mn7 Na 141.4(4) . . ?
O2 Mn7 Na 46.4(3) . . ?
Mn2 Mn7 Na 68.23(14) . . ?
O5 Mn8 O10 94.7(5) . . ?
O5 Mn8 O17 88.8(5) . . ?
O10 Mn8 O17 176.0(5) . . ?
O5 Mn8 N2 173.6(7) . . ?
O10 Mn8 N2 91.5(7) . . ?
O17 Mn8 N2 84.9(7) . . ?
O5 Mn8 O16 103.7(4) . . ?
O10 Mn8 O16 87.9(5) . . ?
O17 Mn8 O16 93.2(5) . . ?
N2 Mn8 O16 77.7(6) . . ?
O5 Mn8 O18 97.9(5) . . ?
O10 Mn8 O18 86.1(7) . . ?
O17 Mn8 O18 91.5(6) . . ?
N2 Mn8 O18 81.3(6) . . ?
O16 Mn8 O18 158.0(5) . . ?
O5 Mn8 Na 54.5(4) . . ?
O10 Mn8 Na 131.2(4) . . ?
O17 Mn8 Na 50.0(3) . . ?
N2 Mn8 Na 119.9(6) . . ?
O16 Mn8 Na 132.0(3) . . ?
O18 Mn8 Na 65.4(5) . . ?
O5 Mn9 O7 81.6(4) . . ?
O5 Mn9 O9 93.8(5) . . ?
O7 Mn9 O9 173.1(5) . . ?
O5 Mn9 O12 170.0(5) . . ?
O7 Mn9 O12 92.2(4) . . ?
O9 Mn9 O12 91.6(5) . . ?
O5 Mn9 O11 95.7(5) . . ?
O7 Mn9 O11 96.5(4) . . ?
O9 Mn9 O11 78.8(6) . . ?
O12 Mn9 O11 77.1(5) . . ?
O5 Mn9 O35 94.5(5) . . ?
O7 Mn9 O35 100.0(4) . . ?
O9 Mn9 O35 85.5(5) . . ?
O12 Mn9 O35 94.3(5) . . ?
O11 Mn9 O35 161.7(5) . . ?
O5 Mn9 Mn2 41.3(3) . . ?
O7 Mn9 Mn2 40.3(3) . . ?
O9 Mn9 Mn2 135.1(4) . . ?
O12 Mn9 Mn2 132.3(3) . . ?
O11 Mn9 Mn2 99.4(3) . . ?
O35 Mn9 Mn2 98.3(4) . . ?
O5 Mn9 Mn10 132.4(4) . . ?
O7 Mn9 Mn10 91.5(3) . . ?
O9 Mn9 Mn10 87.8(5) . . ?
O12 Mn9 Mn10 39.4(4) . . ?
O11 Mn9 Mn10 38.0(3) . . ?
O35 Mn9 Mn10 133.0(3) . . ?
Mn2 Mn9 Mn10 118.34(11) . . ?
O5 Mn9 Mn15 88.0(4) . . ?
O7 Mn9 Mn15 133.8(3) . . ?
O9 Mn9 Mn15 40.4(4) . . ?
O12 Mn9 Mn15 90.8(4) . . ?
O11 Mn9 Mn15 39.8(3) . . ?
O35 Mn9 Mn15 125.8(3) . . ?
Mn2 Mn9 Mn15 117.02(12) . . ?
Mn10 Mn9 Mn15 63.56(11) . . ?
O5 Mn9 Mn16 139.7(3) . . ?
O7 Mn9 Mn16 138.3(3) . . ?
O9 Mn9 Mn16 47.1(4) . . ?
O12 Mn9 Mn16 47.9(3) . . ?
O11 Mn9 Mn16 86.7(3) . . ?
O35 Mn9 Mn16 75.7(4) . . ?
Mn2 Mn9 Mn16 173.77(16) . . ?
Mn10 Mn9 Mn16 66.09(13) . . ?
Mn15 Mn9 Mn16 68.56(12) . . ?
O5 Mn9 Na 51.7(4) . . ?
O7 Mn9 Na 95.5(4) . . ?
O9 Mn9 Na 85.5(5) . . ?
O12 Mn9 Na 137.2(4) . . ?
O11 Mn9 Na 142.9(3) . . ?
O35 Mn9 Na 43.0(3) . . ?
Mn2 Mn9 Na 69.04(14) . . ?
Mn10 Mn9 Na 172.50(16) . . ?
Mn15 Mn9 Na 112.65(16) . . ?
Mn16 Mn9 Na 106.67(17) . . ?
O11 Mn10 O43 94.0(6) . . ?
O11 Mn10 O12 86.2(5) . . ?
O43 Mn10 O12 169.5(6) . . ?
O11 Mn10 O46 175.3(6) . . ?
O43 Mn10 O46 83.1(6) . . ?
O12 Mn10 O46 97.3(5) . . ?
O11 Mn10 O21 80.8(4) . . ?
O43 Mn10 O21 96.6(6) . . ?
O12 Mn10 O21 93.8(4) . . ?
O46 Mn10 O21 95.8(5) . . ?
O11 Mn10 N21 88.3(6) . . ?
O43 Mn10 N21 85.2(7) . . ?
O12 Mn10 N21 84.4(6) . . ?
O46 Mn10 N21 95.1(6) . . ?
O21 Mn10 N21 169.0(5) . . ?
O11 Mn10 Mn9 46.8(4) . . ?
O43 Mn10 Mn9 140.6(5) . . ?
O12 Mn10 Mn9 39.9(3) . . ?
O46 Mn10 Mn9 136.3(4) . . ?
O21 Mn10 Mn9 82.2(3) . . ?
N21 Mn10 Mn9 89.6(5) . . ?
O11 Mn10 Mn15 34.0(4) . . ?
O43 Mn10 Mn15 87.7(5) . . ?
O12 Mn10 Mn15 86.6(3) . . ?
O46 Mn10 Mn15 148.9(4) . . ?
O21 Mn10 Mn15 114.7(3) . . ?
N21 Mn10 Mn15 54.4(5) . . ?
Mn9 Mn10 Mn15 58.38(10) . . ?
O3 Mn11 O15 84.3(5) . . ?
O3 Mn11 O33 94.9(5) . . ?
O15 Mn11 O33 163.2(5) . . ?
O3 Mn11 N11 171.7(8) . . ?
O15 Mn11 N11 92.5(7) . . ?
O33 Mn11 N11 86.0(7) . . ?
O3 Mn11 O40 93.4(4) . . ?
O15 Mn11 O40 94.0(6) . . ?
O33 Mn11 O40 102.8(5) . . ?
N11 Mn11 O40 94.4(8) . . ?
O3 Mn11 Mn3 32.5(3) . . ?
O15 Mn11 Mn3 96.2(4) . . ?
O33 Mn11 Mn3 75.1(3) . . ?
N11 Mn11 Mn3 141.1(7) . . ?
O40 Mn11 Mn3 122.5(3) . . ?
O15 Mn12 O14 109.0(5) . . ?
O15 Mn12 O4 140.3(5) . . ?
O14 Mn12 O4 103.1(4) . . ?
O15 Mn12 O13 113.2(5) . . ?
O14 Mn12 O13 117.6(5) . . ?
O4 Mn12 O13 69.1(4) . . ?
O15 Mn12 N1 72.6(5) . . ?
O14 Mn12 N1 76.8(5) . . ?
O4 Mn12 N1 138.7(4) . . ?
O13 Mn12 N1 74.5(5) . . ?
O15 Mn12 O3 67.6(5) . . ?
O14 Mn12 O3 117.5(4) . . ?
O4 Mn12 O3 77.2(3) . . ?
O13 Mn12 O3 120.0(4) . . ?
N1 Mn12 O3 140.2(4) . . ?
O15 Mn12 Mn5 141.8(4) . . ?
O14 Mn12 Mn5 107.2(3) . . ?
O4 Mn12 Mn5 34.9(2) . . ?
O13 Mn12 Mn5 35.7(3) . . ?
N1 Mn12 Mn5 104.7(4) . . ?
O3 Mn12 Mn5 105.3(3) . . ?
O15 Mn12 Mn1 94.6(4) . . ?
O14 Mn12 Mn1 132.6(3) . . ?
O4 Mn12 Mn1 45.9(3) . . ?
O13 Mn12 Mn1 87.2(3) . . ?
N1 Mn12 Mn1 150.6(4) . . ?
O3 Mn12 Mn1 36.7(2) . . ?
Mn5 Mn12 Mn1 68.83(8) . . ?
O23 Mn13 O50 92.7(5) . . ?
O23 Mn13 O12 82.7(5) . . ?
O50 Mn13 O12 175.2(5) . . ?
O23 Mn13 O19 174.3(5) . . ?
O50 Mn13 O19 92.2(4) . . ?
O12 Mn13 O19 92.4(4) . . ?
O23 Mn13 O45 86.3(7) . . ?
O50 Mn13 O45 84.9(6) . . ?
O12 Mn13 O45 96.1(6) . . ?
O19 Mn13 O45 97.2(5) . . ?
O23 Mn13 O36 93.7(7) . . ?
O50 Mn13 O36 87.8(5) . . ?
O12 Mn13 O36 91.1(5) . . ?
O19 Mn13 O36 83.4(5) . . ?
O45 Mn13 O36 172.7(5) . . ?
O23 Mn13 Mn16 37.8(4) . . ?
O50 Mn13 Mn16 130.4(3) . . ?
O12 Mn13 Mn16 45.0(3) . . ?
O19 Mn13 Mn16 137.4(3) . . ?
O45 Mn13 Mn16 89.1(4) . . ?
O36 Mn13 Mn16 95.4(4) . . ?
O41 Mn14 O44 75.1(6) . . ?
O41 Mn14 O6 95.7(5) . . ?
O44 Mn14 O6 169.5(5) . . ?
O41 Mn14 O11 159.4(5) . . ?
O44 Mn14 O11 86.1(6) . . ?
O6 Mn14 O11 103.7(5) . . ?
O41 Mn14 O51 90.2(6) . . ?
O44 Mn14 O51 83.4(6) . . ?
O6 Mn14 O51 91.8(5) . . ?
O11 Mn14 O51 96.0(6) . . ?
O41 Mn14 O21 98.9(5) . . ?
O44 Mn14 O21 87.2(5) . . ?
O6 Mn14 O21 99.3(4) . . ?
O11 Mn14 O21 71.4(4) . . ?
O51 Mn14 O21 164.8(5) . . ?
O11 Mn15 O9 84.9(5) . . ?
O11 Mn15 O47 170.2(7) . . ?
O9 Mn15 O47 98.1(9) . . ?
O11 Mn15 N31 90.8(8) . . ?
O9 Mn15 N31 170.4(8) . . ?
O47 Mn15 N31 84.7(11) . . ?
O11 Mn15 O10 93.0(5) . . ?
O9 Mn15 O10 93.6(6) . . ?
O47 Mn15 O10 96.1(6) . . ?
N31 Mn15 O10 95.2(8) . . ?
O11 Mn15 Mn9 46.7(4) . . ?
O9 Mn15 Mn9 39.8(3) . . ?
O47 Mn15 Mn9 137.7(8) . . ?
N31 Mn15 Mn9 137.4(7) . . ?
O10 Mn15 Mn9 85.4(3) . . ?
O11 Mn15 Mn10 32.6(4) . . ?
O9 Mn15 Mn10 82.8(4) . . ?
O47 Mn15 Mn10 138.3(6) . . ?
N31 Mn15 Mn10 88.9(7) . . ?
O10 Mn15 Mn10 125.6(4) . . ?
Mn9 Mn15 Mn10 58.05(10) . . ?
O23 Mn16 O22 108.0(7) . . ?
O23 Mn16 N21 125.0(8) . . ?
O22 Mn16 N21 126.3(8) . . ?
O23 Mn16 O9 128.8(6) . . ?
O22 Mn16 O9 69.7(5) . . ?
N21 Mn16 O9 82.8(6) . . ?
O23 Mn16 O12 69.8(5) . . ?
O22 Mn16 O12 130.7(5) . . ?
N21 Mn16 O12 80.4(6) . . ?
O9 Mn16 O12 75.1(4) . . ?
O23 Mn16 N4 79.8(6) . . ?
O22 Mn16 N4 84.0(6) . . ?
N21 Mn16 N4 96.1(7) . . ?
O9 Mn16 N4 145.4(6) . . ?
O12 Mn16 N4 139.0(6) . . ?
O23 Mn16 Mn9 94.0(4) . . ?
O22 Mn16 Mn9 95.2(4) . . ?
N21 Mn16 Mn9 89.9(5) . . ?
O9 Mn16 Mn9 38.7(3) . . ?
O12 Mn16 Mn9 38.9(3) . . ?
N4 Mn16 Mn9 173.1(6) . . ?
O23 Mn16 Mn17 125.9(6) . . ?
O22 Mn16 Mn17 33.9(4) . . ?
N21 Mn16 Mn17 105.9(5) . . ?
O9 Mn16 Mn17 35.9(3) . . ?
O12 Mn16 Mn17 105.7(3) . . ?
N4 Mn16 Mn17 114.3(5) . . ?
Mn9 Mn16 Mn17 66.86(10) . . ?
O23 Mn16 Mn13 33.6(4) . . ?
O22 Mn16 Mn13 126.8(5) . . ?
N21 Mn16 Mn13 104.0(6) . . ?
O9 Mn16 Mn13 105.0(3) . . ?
O12 Mn16 Mn13 36.2(3) . . ?
N4 Mn16 Mn13 108.7(5) . . ?
Mn9 Mn16 Mn13 66.38(9) . . ?
Mn17 Mn16 Mn13 123.44(16) . . ?
O22 Mn17 O9 85.1(6) . . ?
O22 Mn17 O18 173.5(6) . . ?
O9 Mn17 O18 91.5(6) . . ?
O22 Mn17 O32 88.8(7) . . ?
O9 Mn17 O32 170.8(8) . . ?
O18 Mn17 O32 93.9(7) . . ?
O22 Mn17 O48 90.9(7) . . ?
O9 Mn17 O48 98.7(8) . . ?
O18 Mn17 O48 95.1(7) . . ?
O32 Mn17 O48 88.3(10) . . ?
O22 Mn17 C40 92.8(9) . . ?
O9 Mn17 C40 148.8(9) . . ?
O18 Mn17 C40 87.2(9) . . ?
O32 Mn17 C40 24.6(9) . . ?
O48 Mn17 C40 112.5(10) . . ?
O22 Mn17 Mn16 40.5(5) . . ?
O9 Mn17 Mn16 44.7(4) . . ?
O18 Mn17 Mn16 136.2(4) . . ?
O32 Mn17 Mn16 129.2(5) . . ?
O48 Mn17 Mn16 94.1(6) . . ?
C40 Mn17 Mn16 127.6(7) . . ?
O22 Mn17 Na 111.3(6) . . ?
O9 Mn17 Na 84.1(4) . . ?
O18 Mn17 Na 62.7(5) . . ?
O32 Mn17 Na 91.8(8) . . ?
O48 Mn17 Na 157.8(5) . . ?
C40 Mn17 Na 67.7(7) . . ?
Mn16 Mn17 Na 102.90(16) . . ?
O31 Na O28 91.9(8) . . ?
O31 Na O35 85.7(7) . . ?
O28 Na O35 143.1(6) . . ?
O31 Na O2 171.0(6) . . ?
O28 Na O2 90.4(6) . . ?
O35 Na O2 87.3(4) . . ?
O31 Na O17 112.4(6) . . ?
O28 Na O17 81.4(6) . . ?
O35 Na O17 133.3(5) . . ?
O2 Na O17 76.5(4) . . ?
O31 Na O5 122.4(8) . . ?
O28 Na O5 136.1(6) . . ?
O35 Na O5 72.4(4) . . ?
O2 Na O5 60.3(4) . . ?
O17 Na O5 61.5(4) . . ?
O31 Na Mn7 141.9(6) . . ?
O28 Na Mn7 66.6(4) . . ?
O35 Na Mn7 130.6(4) . . ?
O2 Na Mn7 46.5(3) . . ?
O17 Na Mn7 36.8(3) . . ?
O5 Na Mn7 69.5(3) . . ?
O31 Na Mn8 104.4(7) . . ?
O28 Na Mn8 117.6(5) . . ?
O35 Na Mn8 98.6(4) . . ?
O2 Na Mn8 82.2(3) . . ?
O17 Na Mn8 36.5(3) . . ?
O5 Na Mn8 34.1(2) . . ?
Mn7 Na Mn8 64.07(15) . . ?
O31 Na Mn9 106.5(7) . . ?
O28 Na Mn9 161.5(5) . . ?
O35 Na Mn9 39.9(3) . . ?
O2 Na Mn9 71.1(3) . . ?
O17 Na Mn9 93.5(4) . . ?
O5 Na Mn9 32.6(2) . . ?
Mn7 Na Mn9 98.79(19) . . ?
Mn8 Na Mn9 60.83(15) . . ?
O31 Na Mn17 50.5(7) . . ?
O28 Na Mn17 137.8(5) . . ?
O35 Na Mn17 62.8(4) . . ?
O2 Na Mn17 129.9(4) . . ?
O17 Na Mn17 95.0(4) . . ?
O5 Na Mn17 72.3(3) . . ?
Mn7 Na Mn17 129.2(2) . . ?
Mn8 Na Mn17 65.42(17) . . ?
Mn9 Na Mn17 60.12(16) . . ?
O31 Na Mn2 152.6(8) . . ?
O28 Na Mn2 114.4(5) . . ?
O35 Na Mn2 77.8(3) . . ?
O2 Na Mn2 28.9(3) . . ?
O17 Na Mn2 66.9(3) . . ?
O5 Na Mn2 31.4(2) . . ?
Mn7 Na Mn2 53.44(12) . . ?
Mn8 Na Mn2 57.63(13) . . ?
Mn9 Na Mn2 47.84(11) . . ?
Mn17 Na Mn2 102.2(2) . . ?
C1 N1 C5 120(2) . . ?
C1 N1 C3 109.3(18) . . ?
C5 N1 C3 107.7(19) . . ?
C1 N1 Mn12 107.4(14) . . ?
C5 N1 Mn12 108.8(13) . . ?
C3 N1 Mn12 102.6(13) . . ?
C9 N2 C7 110.4(17) . . ?
C9 N2 C11 113.0(17) . . ?
C7 N2 C11 109.8(16) . . ?
C9 N2 Mn8 109.4(13) . . ?
C7 N2 Mn8 107.9(11) . . ?
C11 N2 Mn8 106.1(11) . . ?
C17 N3 C13 113.2(13) . . ?
C17 N3 C15 114.0(14) . . ?
C13 N3 C15 107.0(12) . . ?
C17 N3 Mn4 107.8(10) . . ?
C13 N3 Mn4 109.2(10) . . ?
C15 N3 Mn4 105.2(9) . . ?
C19 N4 C23 146(5) . . ?
C19 N4 C21 93(2) . . ?
C23 N4 C21 118(5) . . ?
C19 N4 Mn16 84.2(14) . . ?
C23 N4 Mn16 104(3) . . ?
C21 N4 Mn16 96.3(15) . . ?
N12 N11 Mn11 124.9(17) . . ?
N13 N12 N11 162(4) . . ?
N22 N21 Mn16 140.1(18) . . ?
N22 N21 Mn10 125.6(18) . . ?
Mn16 N21 Mn10 92.2(7) . . ?
N23 N22 N21 158(4) . . ?
N32' N31 N32 29.1 . . ?
N32' N31 Mn15 125(3) . . ?
N32 N31 Mn15 110(3) . . ?
N33 N32 N31 146.6 . . ?
N33' N32' N31 162.1 . . ?
Mn2 O1 Mn3 109.6(5) . . ?
Mn2 O1 Mn7 112.0(5) . . ?
Mn3 O1 Mn7 135.0(5) . . ?
Mn2 O2 Na 113.5(6) . . ?
Mn2 O2 Mn7 92.2(5) . . ?
Na O2 Mn7 87.1(4) . . ?
Mn3 O3 Mn11 115.0(5) . . ?
Mn3 O3 Mn1 106.8(5) . . ?
Mn11 O3 Mn1 130.6(5) . . ?
Mn3 O3 Mn12 107.6(4) . . ?
Mn11 O3 Mn12 97.8(4) . . ?
Mn1 O3 Mn12 93.4(4) . . ?
Mn2 O4 Mn5 130.0(5) . . ?
Mn2 O4 Mn12 111.9(4) . . ?
Mn5 O4 Mn12 104.3(4) . . ?
Mn2 O4 Mn1 93.2(4) . . ?
Mn5 O4 Mn1 119.0(4) . . ?
Mn12 O4 Mn1 92.3(3) . . ?
Mn9 O5 Mn8 133.6(6) . . ?
Mn9 O5 Mn2 98.5(5) . . ?
Mn8 O5 Mn2 125.0(6) . . ?
Mn9 O5 Na 95.7(4) . . ?
Mn8 O5 Na 91.4(4) . . ?
Mn2 O5 Na 100.9(5) . . ?
Mn2 O6 Mn1 104.1(5) . . ?
Mn2 O6 Mn14 125.0(5) . . ?
Mn1 O6 Mn14 112.3(5) . . ?
Mn2 O6 Mn3 91.5(4) . . ?
Mn1 O6 Mn3 91.5(4) . . ?
Mn14 O6 Mn3 125.9(4) . . ?
Mn4 O7 Mn2 121.2(5) . . ?
Mn4 O7 Mn9 132.2(6) . . ?
Mn2 O7 Mn9 99.3(4) . . ?
Mn5 O8 Mn4 127.0(5) . . ?
Mn5 O8 Mn6 113.7(5) . . ?
Mn4 O8 Mn6 109.3(5) . . ?
Mn17 O9 Mn9 129.0(8) . . ?
Mn17 O9 Mn15 121.6(6) . . ?
Mn9 O9 Mn15 99.8(6) . . ?
Mn17 O9 Mn16 99.4(5) . . ?
Mn9 O9 Mn16 94.2(5) . . ?
Mn15 O9 Mn16 107.7(7) . . ?
Mn8 O10 Mn15 124.7(7) . . ?
Mn10 O11 Mn15 113.4(6) . . ?
Mn10 O11 Mn9 95.2(5) . . ?
Mn15 O11 Mn9 93.5(5) . . ?
Mn10 O11 Mn14 106.9(6) . . ?
Mn15 O11 Mn14 129.4(6) . . ?
Mn9 O11 Mn14 112.3(5) . . ?
Mn13 O12 Mn10 126.2(6) . . ?
Mn13 O12 Mn9 126.6(7) . . ?
Mn10 O12 Mn9 100.6(5) . . ?
Mn13 O12 Mn16 98.8(5) . . ?
Mn10 O12 Mn16 103.0(5) . . ?
Mn9 O12 Mn16 93.3(4) . . ?
C2 O13 Mn5 125.7(13) . . ?
C2 O13 Mn12 118.6(13) . . ?
Mn5 O13 Mn12 101.5(4) . . ?
C4 O14 Mn7 126.3(13) . . ?
C4 O14 Mn12 116.7(13) . . ?
Mn7 O14 Mn12 116.0(5) . . ?
C6 O15 Mn11 127.1(10) . . ?
C6 O15 Mn12 121.5(11) . . ?
Mn11 O15 Mn12 110.2(6) . . ?
C8 O16 Mn3 120.5(9) . . ?
C8 O16 Mn8 114.6(9) . . ?
Mn3 O16 Mn8 121.9(5) . . ?
C10 O17 Mn7 114.9(12) . . ?
C10 O17 Mn8 112.4(12) . . ?
Mn7 O17 Mn8 125.1(5) . . ?
C10 O17 Na 113.0(12) . . ?
Mn7 O17 Na 92.5(5) . . ?
Mn8 O17 Na 93.4(5) . . ?
C12 O18 Mn17 119.2(10) . . ?
C12 O18 Mn8 110.8(9) . . ?
Mn17 O18 Mn8 128.1(7) . . ?
C14 O19 Mn13 118.6(9) . . ?
C14 O19 Mn4 112.6(9) . . ?
Mn13 O19 Mn4 123.1(5) . . ?
C14 O19 Mn6 109.5(10) . . ?
Mn13 O19 Mn6 99.6(5) . . ?
Mn4 O19 Mn6 84.8(3) . . ?
C16 O20 Mn1 123.9(9) . . ?
C16 O20 Mn4 113.5(9) . . ?
Mn1 O20 Mn4 121.8(5) . . ?
C18 O21 Mn4 110.5(9) . . ?
C18 O21 Mn10 116.3(10) . . ?
Mn4 O21 Mn10 119.3(5) . . ?
C18 O21 Mn14 110.0(9) . . ?
Mn4 O21 Mn14 108.1(4) . . ?
Mn10 O21 Mn14 90.2(4) . . ?
C20 O22 Mn17 144.7(12) . . ?
C20 O22 Mn16 101.3(15) . . ?
Mn17 O22 Mn16 105.6(7) . . ?
C22 O23 Mn13 125.5(13) . . ?
C22 O23 Mn16 115.7(11) . . ?
Mn13 O23 Mn16 108.6(7) . . ?
C25 O25 Mn3 123.3(11) . . ?
C25 O26 Mn7 131.7(11) . . ?
C30 O27 Mn7 132.1(16) . . ?
C30 O28 Na 138.7(17) . . ?
C35 O29 Mn5 125.7(14) . . ?
C35 O30 Mn6 128.9(14) . . ?
C40 O31 Na 156(2) . . ?
C40 O32 Mn17 111(2) . . ?
C45 O33 Mn11 131.6(11) . . ?
C45 O34 Mn3 127.2(11) . . ?
C50 O35 Mn9 121.0(12) . . ?
C50 O35 Na 122.9(13) . . ?
Mn9 O35 Na 97.2(5) . . ?
C50 O36 Mn6 142.6(12) . . ?
C50 O36 Mn13 117.4(12) . . ?
Mn6 O36 Mn13 98.1(5) . . ?
C55 O37 Mn6 129.7(11) . . ?
C55 O38 Mn5 128.4(12) . . ?
C60 O39 Mn1 130.1(10) . . ?
C60 O40 Mn11 127.6(12) . . ?
C65 O41 Mn14 139.7(14) . . ?
C65 O42 Mn1 124.7(13) . . ?
C70 O43 Mn10 131.3(17) . . ?
C70 O44 Mn14 133.0(17) . . ?
C75 O45 Mn13 127.4(18) . . ?
C75 O46 Mn10 132.5(16) . . ?
C80 O47 Mn15 135(3) . . ?
C80 O48 Mn17 133(3) . . ?
C85 O49 Mn6 130.9(12) . . ?
C85 O50 Mn13 131.4(12) . . ?
C90 O51 Mn14 112(2) . . ?
N1 C1 C2 121(2) . . ?
N1 C1 H1A 107.0 . . ?
C2 C1 H1A 107.0 . . ?
N1 C1 H1B 107.0 . . ?
C2 C1 H1B 107.0 . . ?
H1A C1 H1B 106.7 . . ?
O13 C2 C1 111(2) . . ?
O13 C2 H2A 109.4 . . ?
C1 C2 H2A 109.4 . . ?
O13 C2 H2B 109.4 . . ?
C1 C2 H2B 109.4 . . ?
H2A C2 H2B 108.0 . . ?
N1 C3 C4 117(2) . . ?
N1 C3 H3A 108.1 . . ?
C4 C3 H3A 108.1 . . ?
N1 C3 H3B 108.1 . . ?
C4 C3 H3B 108.1 . . ?
H3A C3 H3B 107.3 . . ?
O14 C4 C3 112(2) . . ?
O14 C4 H4A 109.2 . . ?
C3 C4 H4A 109.2 . . ?
O14 C4 H4B 109.2 . . ?
C3 C4 H4B 109.2 . . ?
H4A C4 H4B 107.9 . . ?
N1 C5 C6 109.1(19) . . ?
N1 C5 H5A 109.9 . . ?
C6 C5 H5A 109.9 . . ?
N1 C5 H5B 109.9 . . ?
C6 C5 H5B 109.9 . . ?
H5A C5 H5B 108.3 . . ?
O15 C6 C5 107.0(15) . . ?
O15 C6 H6A 110.3 . . ?
C5 C6 H6A 110.3 . . ?
O15 C6 H6B 110.3 . . ?
C5 C6 H6B 110.3 . . ?
H6A C6 H6B 108.6 . . ?
C8 C7 N2 111.8(17) . . ?
C8 C7 H7A 109.3 . . ?
N2 C7 H7A 109.3 . . ?
C8 C7 H7B 109.3 . . ?
N2 C7 H7B 109.3 . . ?
H7A C7 H7B 107.9 . . ?
C7 C8 O16 107.9(14) . . ?
C7 C8 H8A 110.1 . . ?
O16 C8 H8A 110.1 . . ?
C7 C8 H8B 110.1 . . ?
O16 C8 H8B 110.1 . . ?
H8A C8 H8B 108.4 . . ?
N2 C9 C10 115.3(17) . . ?
N2 C9 H9A 108.4 . . ?
C10 C9 H9A 108.4 . . ?
N2 C9 H9B 108.4 . . ?
C10 C9 H9B 108.4 . . ?
H9A C9 H9B 107.5 . . ?
O17 C10 C9 104.4(18) . . ?
O17 C10 H10A 110.9 . . ?
C9 C10 H10A 110.9 . . ?
O17 C10 H10B 110.9 . . ?
C9 C10 H10B 110.9 . . ?
H10A C10 H10B 108.9 . . ?
N2 C11 C12 109.9(15) . . ?
N2 C11 H11A 109.7 . . ?
C12 C11 H11A 109.7 . . ?
N2 C11 H11B 109.7 . . ?
C12 C11 H11B 109.7 . . ?
H11A C11 H11B 108.2 . . ?
O18 C12 C11 105.5(13) . . ?
O18 C12 H12A 110.6 . . ?
C11 C12 H12A 110.6 . . ?
O18 C12 H12B 110.6 . . ?
C11 C12 H12B 110.6 . . ?
H12A C12 H12B 108.8 . . ?
N3 C13 C14 110.0(14) . . ?
N3 C13 H13A 109.7 . . ?
C14 C13 H13A 109.7 . . ?
N3 C13 H13B 109.7 . . ?
C14 C13 H13B 109.7 . . ?
H13A C13 H13B 108.2 . . ?
O19 C14 C13 107.3(14) . . ?
O19 C14 H14A 110.3 . . ?
C13 C14 H14A 110.3 . . ?
O19 C14 H14B 110.3 . . ?
C13 C14 H14B 110.3 . . ?
H14A C14 H14B 108.5 . . ?
C16 C15 N3 110.2(14) . . ?
C16 C15 H15A 109.6 . . ?
N3 C15 H15A 109.6 . . ?
C16 C15 H15B 109.6 . . ?
N3 C15 H15B 109.6 . . ?
H15A C15 H15B 108.1 . . ?
O20 C16 C15 108.8(14) . . ?
O20 C16 H16A 109.9 . . ?
C15 C16 H16A 109.9 . . ?
O20 C16 H16B 109.9 . . ?
C15 C16 H16B 109.9 . . ?
H16A C16 H16B 108.3 . . ?
C18 C17 N3 111.6(15) . . ?
C18 C17 H17A 109.3 . . ?
N3 C17 H17A 109.3 . . ?
C18 C17 H17B 109.3 . . ?
N3 C17 H17B 109.3 . . ?
H17A C17 H17B 108.0 . . ?
C17 C18 O21 113.0(16) . . ?
C17 C18 H18A 109.0 . . ?
O21 C18 H18A 109.0 . . ?
C17 C18 H18B 109.0 . . ?
O21 C18 H18B 109.0 . . ?
H18A C18 H18B 107.8 . . ?
N4 C19 C20 108(3) . . ?
N4 C19 H19A 110.0 . . ?
C20 C19 H19A 110.0 . . ?
N4 C19 H19B 110.0 . . ?
C20 C19 H19B 110.0 . . ?
H19A C19 H19B 108.4 . . ?
C19 C20 O22 106.8(17) . . ?
C19 C20 H20A 110.4 . . ?
O22 C20 H20A 110.4 . . ?
C19 C20 H20B 110.4 . . ?
O22 C20 H20B 110.4 . . ?
H20A C20 H20B 108.6 . . ?
N4 C21 C22 120.3(19) . . ?
N4 C21 H21A 107.3 . . ?
C22 C21 H21A 107.3 . . ?
N4 C21 H21B 107.3 . . ?
C22 C21 H21B 107.3 . . ?
H21A C21 H21B 106.9 . . ?
O23 C22 C21 112.3(19) . . ?
O23 C22 H22A 109.1 . . ?
C21 C22 H22A 109.1 . . ?
O23 C22 H22B 109.1 . . ?
C21 C22 H22B 109.1 . . ?
H22A C22 H22B 107.9 . . ?
N4 C23 C24 116(2) . . ?
N4 C23 H23A 108.3 . . ?
C24 C23 H23A 108.3 . . ?
N4 C23 H23B 108.3 . . ?
C24 C23 H23B 108.3 . . ?
H23A C23 H23B 107.4 . . ?
O24 C24 C23 106.2(5) . . ?
O24 C24 H24A 110.5 . . ?
C23 C24 H24A 110.5 . . ?
O24 C24 H24B 110.5 . . ?
C23 C24 H24B 110.5 . . ?
H24A C24 H24B 108.7 . . ?
C24 O24 H24 112.5 . . ?
O25 C25 O26 130.4(18) . . ?
O25 C25 C26 118.7(16) . . ?
O26 C25 C26 110.8(17) . . ?
C29' C26 C27' 87(3) . . ?
C29' C26 C29 37(2) . . ?
C27' C26 C29 51(2) . . ?
C29' C26 C28' 131(3) . . ?
C27' C26 C28' 110(3) . . ?
C29 C26 C28' 144(3) . . ?
C29' C26 C28 81(2) . . ?
C27' C26 C28 138(3) . . ?
C29 C26 C28 114(3) . . ?
C28' C26 C28 56(3) . . ?
C29' C26 C27 142(3) . . ?
C27' C26 C27 65(3) . . ?
C29 C26 C27 115(3) . . ?
C28' C26 C27 51(3) . . ?
C28 C26 C27 104(3) . . ?
C29' C26 C25 111(2) . . ?
C27' C26 C25 112(2) . . ?
C29 C26 C25 111(2) . . ?
C28' C26 C25 105(3) . . ?
C28 C26 C25 110(2) . . ?
C27 C26 C25 102(2) . . ?
C26 C27 H27A 109.5 . . ?
C26 C27 H27B 109.5 . . ?
H27A C27 H27B 109.5 . . ?
C26 C27 H27C 109.5 . . ?
H27A C27 H27C 109.5 . . ?
H27B C27 H27C 109.5 . . ?
C26 C28 H28A 109.5 . . ?
C26 C28 H28B 109.5 . . ?
H28A C28 H28B 109.5 . . ?
C26 C28 H28C 109.5 . . ?
H28A C28 H28C 109.5 . . ?
H28B C28 H28C 109.5 . . ?
C26 C29 H29A 109.5 . . ?
C26 C29 H29B 109.5 . . ?
H29A C29 H29B 109.5 . . ?
C26 C29 H29C 109.5 . . ?
H29A C29 H29C 109.5 . . ?
H29B C29 H29C 109.5 . . ?
C26 C27' H27D 109.5 . . ?
C26 C27' H27E 109.5 . . ?
H27D C27' H27E 109.5 . . ?
C26 C27' H27F 109.5 . . ?
H27D C27' H27F 109.5 . . ?
H27E C27' H27F 109.5 . . ?
C26 C28' H28D 109.5 . . ?
C26 C28' H28E 109.5 . . ?
H28D C28' H28E 109.5 . . ?
C26 C28' H28F 109.5 . . ?
H28D C28' H28F 109.5 . . ?
H28E C28' H28F 109.5 . . ?
C26 C29' H29D 109.5 . . ?
C26 C29' H29E 109.5 . . ?
H29D C29' H29E 109.5 . . ?
C26 C29' H29F 109.5 . . ?
H29D C29' H29F 109.5 . . ?
H29E C29' H29F 109.5 . . ?
O28 C30 O27 118(2) . . ?
O28 C30 C31 123(2) . . ?
O27 C30 C31 119(2) . . ?
C30 C31 C32' 107(2) . . ?
C30 C31 C33' 101(3) . . ?
C32' C31 C33' 110.8(11) . . ?
C30 C31 C32 113(2) . . ?
C32' C31 C32 38.8(17) . . ?
C33' C31 C32 72.0(18) . . ?
C30 C31 C33 103(2) . . ?
C32' C31 C33 144(3) . . ?
C33' C31 C33 43.5(16) . . ?
C32 C31 C33 110.6(11) . . ?
C30 C31 C34' 117(3) . . ?
C32' C31 C34' 110.7(11) . . ?
C33' C31 C34' 110.5(11) . . ?
C32 C31 C34' 128(3) . . ?
C33 C31 C34' 71.2(18) . . ?
C30 C31 C34 109(2) . . ?
C32' C31 C34 77.8(17) . . ?
C33' C31 C34 145(3) . . ?
C32 C31 C34 110.6(11) . . ?
C33 C31 C34 110.5(11) . . ?
C34' C31 C34 39.3(18) . . ?
C31 C32 H32A 109.5 . . ?
C31 C32 H32B 109.5 . . ?
H32A C32 H32B 109.5 . . ?
C31 C32 H32C 109.5 . . ?
H32A C32 H32C 109.5 . . ?
H32B C32 H32C 109.5 . . ?
C31 C33 H33A 109.5 . . ?
C31 C33 H33B 109.5 . . ?
H33A C33 H33B 109.5 . . ?
C31 C33 H33C 109.5 . . ?
H33A C33 H33C 109.5 . . ?
H33B C33 H33C 109.5 . . ?
C31 C34 H34A 109.5 . . ?
C31 C34 H34B 109.5 . . ?
H34A C34 H34B 109.5 . . ?
C31 C34 H34C 109.5 . . ?
H34A C34 H34C 109.5 . . ?
H34B C34 H34C 109.5 . . ?
C31 C32' H32D 109.5 . . ?
C31 C32' H32E 109.5 . . ?
H32D C32' H32E 109.5 . . ?
C31 C32' H32F 109.5 . . ?
H32D C32' H32F 109.5 . . ?
H32E C32' H32F 109.5 . . ?
C31 C33' H33D 109.5 . . ?
C31 C33' H33E 109.5 . . ?
H33D C33' H33E 109.5 . . ?
C31 C33' H33F 109.5 . . ?
H33D C33' H33F 109.5 . . ?
H33E C33' H33F 109.5 . . ?
C31 C34' H34D 109.5 . . ?
C31 C34' H34E 109.5 . . ?
H34D C34' H34E 109.5 . . ?
C31 C34' H34F 109.5 . . ?
H34D C34' H34F 109.5 . . ?
H34E C34' H34F 109.5 . . ?
O30 C35 O29 127(2) . . ?
O30 C35 C36 120(2) . . ?
O29 C35 C36 114(2) . . ?
C39 C36 C38 106(2) . . ?
C39 C36 C37 109(2) . . ?
C38 C36 C37 112(2) . . ?
C39 C36 C35 110(2) . . ?
C38 C36 C35 109.7(19) . . ?
C37 C36 C35 109.4(19) . . ?
C36 C37 H37A 109.5 . . ?
C36 C37 H37B 109.5 . . ?
H37A C37 H37B 109.5 . . ?
C36 C37 H37C 109.5 . . ?
H37A C37 H37C 109.5 . . ?
H37B C37 H37C 109.5 . . ?
C36 C38 H38A 109.5 . . ?
C36 C38 H38B 109.5 . . ?
H38A C38 H38B 109.5 . . ?
C36 C38 H38C 109.5 . . ?
H38A C38 H38C 109.5 . . ?
H38B C38 H38C 109.5 . . ?
C36 C39 H39A 109.5 . . ?
C36 C39 H39B 109.5 . . ?
H39A C39 H39B 109.5 . . ?
C36 C39 H39C 109.5 . . ?
H39A C39 H39C 109.5 . . ?
H39B C39 H39C 109.5 . . ?
O32 C40 O31 125(3) . . ?
O32 C40 C41 125(3) . . ?
O31 C40 C41 109(2) . . ?
O32 C40 Mn17 44.1(16) . . ?
O31 C40 Mn17 81.4(19) . . ?
C41 C40 Mn17 169(2) . . ?
C43 C41 C44 109(3) . . ?
C43 C41 C42 108(3) . . ?
C44 C41 C42 106(3) . . ?
C43 C41 C40 118(3) . . ?
C44 C41 C40 99(3) . . ?
C42 C41 C40 115(3) . . ?
C41 C42 H42A 109.5 . . ?
C41 C42 H42B 109.5 . . ?
H42A C42 H42B 109.5 . . ?
C41 C42 H42C 109.5 . . ?
H42A C42 H42C 109.5 . . ?
H42B C42 H42C 109.5 . . ?
C41 C43 H43A 109.5 . . ?
C41 C43 H43B 109.5 . . ?
H43A C43 H43B 109.5 . . ?
C41 C43 H43C 109.5 . . ?
H43A C43 H43C 109.5 . . ?
H43B C43 H43C 109.5 . . ?
C41 C44 H44A 109.5 . . ?
C41 C44 H44B 109.5 . . ?
H44A C44 H44B 109.5 . . ?
C41 C44 H44C 109.5 . . ?
H44A C44 H44C 109.5 . . ?
H44B C44 H44C 109.5 . . ?
O33 C45 O34 127.1(16) . . ?
O33 C45 C46 115.7(15) . . ?
O34 C45 C46 117.2(15) . . ?
C49 C46 C48 104.0(16) . . ?
C49 C46 C47 107.9(18) . . ?
C48 C46 C47 111.4(17) . . ?
C49 C46 C45 110.7(17) . . ?
C48 C46 C45 106.0(15) . . ?
C47 C46 C45 116.1(16) . . ?
C46 C47 H47A 109.5 . . ?
C46 C47 H47B 109.5 . . ?
H47A C47 H47B 109.5 . . ?
C46 C47 H47C 109.5 . . ?
H47A C47 H47C 109.5 . . ?
H47B C47 H47C 109.5 . . ?
C46 C48 H48A 109.5 . . ?
C46 C48 H48B 109.5 . . ?
H48A C48 H48B 109.5 . . ?
C46 C48 H48C 109.5 . . ?
H48A C48 H48C 109.5 . . ?
H48B C48 H48C 109.5 . . ?
C46 C49 H49A 109.5 . . ?
C46 C49 H49B 109.5 . . ?
H49A C49 H49B 109.5 . . ?
C46 C49 H49C 109.5 . . ?
H49A C49 H49C 109.5 . . ?
H49B C49 H49C 109.5 . . ?
O35 C50 O36 125.5(17) . . ?
O35 C50 C51 119.1(17) . . ?
O36 C50 C51 115.4(16) . . ?
C52 C51 C53 106.7(18) . . ?
C52 C51 C54 112.5(19) . . ?
C53 C51 C54 110.1(19) . . ?
C52 C51 C50 107.8(17) . . ?
C53 C51 C50 113.4(18) . . ?
C54 C51 C50 106.4(17) . . ?
C51 C52 H52A 109.5 . . ?
C51 C52 H52B 109.5 . . ?
H52A C52 H52B 109.5 . . ?
C51 C52 H52C 109.5 . . ?
H52A C52 H52C 109.5 . . ?
H52B C52 H52C 109.5 . . ?
C51 C53 H53A 109.5 . . ?
C51 C53 H53B 109.5 . . ?
H53A C53 H53B 109.5 . . ?
C51 C53 H53C 109.5 . . ?
H53A C53 H53C 109.5 . . ?
H53B C53 H53C 109.5 . . ?
C51 C54 H54A 109.5 . . ?
C51 C54 H54B 109.5 . . ?
H54A C54 H54B 109.5 . . ?
C51 C54 H54C 109.5 . . ?
H54A C54 H54C 109.5 . . ?
H54B C54 H54C 109.5 . . ?
O38 C55 O37 129.1(17) . . ?
O38 C55 C56 116.0(16) . . ?
O37 C55 C56 114.9(15) . . ?
C58 C56 C59 109.5(16) . . ?
C58 C56 C57 113.7(17) . . ?
C59 C56 C57 110.7(17) . . ?
C58 C56 C55 105.0(15) . . ?
C59 C56 C55 108.1(15) . . ?
C57 C56 C55 109.5(16) . . ?
C56 C57 H57A 109.5 . . ?
C56 C57 H57B 109.5 . . ?
H57A C57 H57B 109.5 . . ?
C56 C57 H57C 109.5 . . ?
H57A C57 H57C 109.5 . . ?
H57B C57 H57C 109.5 . . ?
C56 C58 H58A 109.5 . . ?
C56 C58 H58B 109.5 . . ?
H58A C58 H58B 109.5 . . ?
C56 C58 H58C 109.5 . . ?
H58A C58 H58C 109.5 . . ?
H58B C58 H58C 109.5 . . ?
C56 C59 H59A 109.5 . . ?
C56 C59 H59B 109.5 . . ?
H59A C59 H59B 109.5 . . ?
C56 C59 H59C 109.5 . . ?
H59A C59 H59C 109.5 . . ?
H59B C59 H59C 109.5 . . ?
O40 C60 O39 124.3(16) . . ?
O40 C60 C61 117.1(16) . . ?
O39 C60 C61 118.4(15) . . ?
C64 C61 C63 121(2) . . ?
C64 C61 C62 110(2) . . ?
C63 C61 C62 106(2) . . ?
C64 C61 C60 101.6(17) . . ?
C63 C61 C60 108.0(19) . . ?
C62 C61 C60 110.8(19) . . ?
C61 C62 H62A 109.5 . . ?
C61 C62 H62B 109.5 . . ?
H62A C62 H62B 109.5 . . ?
C61 C62 H62C 109.5 . . ?
H62A C62 H62C 109.5 . . ?
H62B C62 H62C 109.5 . . ?
C61 C63 H63A 109.5 . . ?
C61 C63 H63B 109.5 . . ?
H63A C63 H63B 109.5 . . ?
C61 C63 H63C 109.5 . . ?
H63A C63 H63C 109.5 . . ?
H63B C63 H63C 109.5 . . ?
C61 C64 H64A 109.5 . . ?
C61 C64 H64B 109.5 . . ?
H64A C64 H64B 109.5 . . ?
C61 C64 H64C 109.5 . . ?
H64A C64 H64C 109.5 . . ?
H64B C64 H64C 109.5 . . ?
O41 C65 O42 124.8(19) . . ?
O41 C65 C66 118.4(19) . . ?
O42 C65 C66 116.6(19) . . ?
C69 C66 C68 101(2) . . ?
C69 C66 C67 114(2) . . ?
C68 C66 C67 102.4(19) . . ?
C69 C66 C65 115(2) . . ?
C68 C66 C65 110.5(18) . . ?
C67 C66 C65 112.0(17) . . ?
C66 C67 H67A 109.5 . . ?
C66 C67 H67B 109.5 . . ?
H67A C67 H67B 109.5 . . ?
C66 C67 H67C 109.5 . . ?
H67A C67 H67C 109.5 . . ?
H67B C67 H67C 109.5 . . ?
C66 C68 H68A 109.5 . . ?
C66 C68 H68B 109.5 . . ?
H68A C68 H68B 109.5 . . ?
C66 C68 H68C 109.5 . . ?
H68A C68 H68C 109.5 . . ?
H68B C68 H68C 109.5 . . ?
C66 C69 H69A 109.5 . . ?
C66 C69 H69B 109.5 . . ?
H69A C69 H69B 109.5 . . ?
C66 C69 H69C 109.5 . . ?
H69A C69 H69C 109.5 . . ?
H69B C69 H69C 109.5 . . ?
O44 C70 O43 124(3) . . ?
O44 C70 C71 120(2) . . ?
O43 C70 C71 115(2) . . ?
C74 C71 C72 103(3) . . ?
C74 C71 C73 113(3) . . ?
C72 C71 C73 115(2) . . ?
C74 C71 C70 105(2) . . ?
C72 C71 C70 111(2) . . ?
C73 C71 C70 109(2) . . ?
C71 C72 H72A 109.5 . . ?
C71 C72 H72B 109.5 . . ?
H72A C72 H72B 109.5 . . ?
C71 C72 H72C 109.5 . . ?
H72A C72 H72C 109.5 . . ?
H72B C72 H72C 109.5 . . ?
C71 C73 H73A 109.5 . . ?
C71 C73 H73B 109.5 . . ?
H73A C73 H73B 109.5 . . ?
C71 C73 H73C 109.5 . . ?
H73A C73 H73C 109.5 . . ?
H73B C73 H73C 109.5 . . ?
C71 C74 H74A 109.5 . . ?
C71 C74 H74B 109.5 . . ?
H74A C74 H74B 109.5 . . ?
C71 C74 H74C 109.5 . . ?
H74A C74 H74C 109.5 . . ?
H74B C74 H74C 109.5 . . ?
O45 C75 O46 129(3) . . ?
O45 C75 C76 126(3) . . ?
O46 C75 C76 105(2) . . ?
C79 C76 C77 108.6(19) . . ?
C79 C76 C78 101(2) . . ?
C77 C76 C78 121(2) . . ?
C79 C76 C75 114(2) . . ?
C77 C76 C75 104.1(19) . . ?
C78 C76 C75 109(2) . . ?
C76 C77 H77A 109.5 . . ?
C76 C77 H77B 109.5 . . ?
H77A C77 H77B 109.5 . . ?
C76 C77 H77C 109.5 . . ?
H77A C77 H77C 109.5 . . ?
H77B C77 H77C 109.5 . . ?
C76 C78 H78A 109.5 . . ?
C76 C78 H78B 109.5 . . ?
H78A C78 H78B 109.5 . . ?
C76 C78 H78C 109.5 . . ?
H78A C78 H78C 109.5 . . ?
H78B C78 H78C 109.5 . . ?
C76 C79 H79A 109.5 . . ?
C76 C79 H79B 109.5 . . ?
H79A C79 H79B 109.5 . . ?
C76 C79 H79C 109.5 . . ?
H79A C79 H79C 109.5 . . ?
H79B C79 H79C 109.5 . . ?
O48 C80 O47 127(4) . . ?
O48 C80 C81 117(4) . . ?
O47 C80 C81 116(3) . . ?
C83' C81 C84 132(5) . . ?
C83' C81 C84' 115(4) . . ?
C84 C81 C84' 82(4) . . ?
C83' C81 C82 36(3) . . ?
C84 C81 C82 106(3) . . ?
C84' C81 C82 146(5) . . ?
C83' C81 C83 75(4) . . ?
C84 C81 C83 106(3) . . ?
C84' C81 C83 41(4) . . ?
C82 C81 C83 106(3) . . ?
C83' C81 C82' 101(4) . . ?
C84 C81 C82' 49(3) . . ?
C84' C81 C82' 130(5) . . ?
C82 C81 C82' 66(3) . . ?
C83 C81 C82' 142(6) . . ?
C83' C81 C80 111(4) . . ?
C84 C81 C80 107(5) . . ?
C84' C81 C80 103(4) . . ?
C82 C81 C80 106(5) . . ?
C83 C81 C80 123(5) . . ?
C82' C81 C80 94(4) . . ?
C81 C82 H82A 109.5 . . ?
C81 C82 H82B 109.5 . . ?
H82A C82 H82B 109.5 . . ?
C81 C82 H82C 109.5 . . ?
H82A C82 H82C 109.5 . . ?
H82B C82 H82C 109.5 . . ?
C81 C83 H83A 109.5 . . ?
C81 C83 H83B 109.5 . . ?
H83A C83 H83B 109.5 . . ?
C81 C83 H83C 109.5 . . ?
H83A C83 H83C 109.5 . . ?
H83B C83 H83C 109.5 . . ?
C81 C84 H84A 109.5 . . ?
C81 C84 H84B 109.5 . . ?
H84A C84 H84B 109.5 . . ?
C81 C84 H84C 109.5 . . ?
H84A C84 H84C 109.5 . . ?
H84B C84 H84C 109.5 . . ?
C81 C82' H82D 109.5 . . ?
C81 C82' H82E 109.5 . . ?
H82D C82' H82E 109.5 . . ?
C81 C82' H82F 109.5 . . ?
H82D C82' H82F 109.5 . . ?
H82E C82' H82F 109.5 . . ?
C81 C83' H83D 109.5 . . ?
C81 C83' H83E 109.5 . . ?
H83D C83' H83E 109.5 . . ?
C81 C83' H83F 109.5 . . ?
H83D C83' H83F 109.5 . . ?
H83E C83' H83F 109.5 . . ?
C81 C84' H84D 109.5 . . ?
C81 C84' H84E 109.5 . . ?
H84D C84' H84E 109.5 . . ?
C81 C84' H84F 109.5 . . ?
H84D C84' H84F 109.5 . . ?
H84E C84' H84F 109.5 . . ?
O50 C85 O49 129.0(18) . . ?
O50 C85 C86 117.2(17) . . ?
O49 C85 C86 113.6(17) . . ?
C88' C86 C87 140(3) . . ?
C88' C86 C88 47(3) . . ?
C87 C86 C88 122(3) . . ?
C88' C86 C87' 119(4) . . ?
C87 C86 C87' 44(2) . . ?
C88 C86 C87' 81(3) . . ?
C88' C86 C89' 103(4) . . ?
C87 C86 C89' 61(3) . . ?
C88 C86 C89' 141(4) . . ?
C87' C86 C89' 102(4) . . ?
C88' C86 C89 55(3) . . ?
C87 C86 C89 107(2) . . ?
C88 C86 C89 101(2) . . ?
C87' C86 C89 134(3) . . ?
C89' C86 C89 50(3) . . ?
C88' C86 C85 110(3) . . ?
C87 C86 C85 110(2) . . ?
C88 C86 C85 106.9(18) . . ?
C87' C86 C85 115(2) . . ?
C89' C86 C85 107(3) . . ?
C89 C86 C85 108.5(18) . . ?
C86 C87 H87A 109.5 . . ?
C86 C87 H87B 109.5 . . ?
H87A C87 H87B 109.5 . . ?
C86 C87 H87C 109.5 . . ?
H87A C87 H87C 109.5 . . ?
H87B C87 H87C 109.5 . . ?
C86 C88 H88A 109.5 . . ?
C86 C88 H88B 109.5 . . ?
H88A C88 H88B 109.5 . . ?
C86 C88 H88C 109.5 . . ?
H88A C88 H88C 109.5 . . ?
H88B C88 H88C 109.5 . . ?
C86 C89 H89A 109.5 . . ?
C86 C89 H89B 109.5 . . ?
H89A C89 H89B 109.5 . . ?
C86 C89 H89C 109.5 . . ?
H89A C89 H89C 109.5 . . ?
H89B C89 H89C 109.5 . . ?
C86 C87' H87D 109.5 . . ?
C86 C87' H87E 109.5 . . ?
H87D C87' H87E 109.5 . . ?
C86 C87' H87F 109.5 . . ?
H87D C87' H87F 109.5 . . ?
H87E C87' H87F 109.5 . . ?
C86 C88' H88D 109.5 . . ?
C86 C88' H88E 109.5 . . ?
H88D C88' H88E 109.5 . . ?
C86 C88' H88F 109.5 . . ?
H88D C88' H88F 109.5 . . ?
H88E C88' H88F 109.5 . . ?
C86 C89' H89D 109.5 . . ?
C86 C89' H89E 109.5 . . ?
H89D C89' H89E 109.5 . . ?
C86 C89' H89F 109.5 . . ?
H89D C89' H89F 109.5 . . ?
H89E C89' H89F 109.5 . . ?
C91 N5 C92 117(4) . . ?
C91 N5 C90 99(4) . . ?
C92 N5 C90 142(4) . . ?
O51 C90 N5 113(4) . . ?
O51 C90 H91A 123.3 . . ?
N5 C90 H91A 123.3 . . ?
N5 C91 H91X 109.5 . . ?
N5 C91 H91Y 109.5 . . ?
H91X C91 H91Y 109.5 . . ?
N5 C91 H91Z 109.5 . . ?
H91X C91 H91Z 109.5 . . ?
H91Y C91 H91Z 109.5 . . ?
N5 C92 H92X 109.5 . . ?
N5 C92 H92Y 109.5 . . ?
H92X C92 H92Y 109.5 . . ?
N5 C92 H92Z 109.5 . . ?
H92X C92 H92Z 109.5 . . ?
H92Y C92 H92Z 109.5 . . ?

loop_
_geom_bond_atom_site_label_1
_geom_bond_atom_site_label_2
_geom_bond_distance
_geom_bond_site_symmetry_2
_geom_bond_publ_flag
Mn1 O20 1.915(10) . ?
Mn1 O3 1.921(10) . ?
Mn1 O6 1.935(10) . ?
Mn1 O39 1.969(10) . ?
Mn1 O42 2.082(11) . ?
Mn1 O4 2.308(9) . ?
Mn1 Mn2 3.044(3) . ?
Mn1 Mn3 3.064(3) . ?
Mn1 Mn12 3.213(4) . ?
Mn2 O4 1.860(9) . ?
Mn2 O1 1.871(10) . ?
Mn2 O7 1.872(11) . ?
Mn2 O2 1.899(12) . ?
Mn2 O5 1.908(10) . ?
Mn2 O6 1.925(10) . ?
Mn2 Mn9 2.858(3) . ?
Mn2 Mn3 3.059(3) . ?
Mn2 Mn7 3.114(4) . ?
Mn2 Na 3.601(7) . ?
Mn3 O1 1.873(10) . ?
Mn3 O16 1.873(11) . ?
Mn3 O3 1.895(10) . ?
Mn3 O34 1.955(10) . ?
Mn3 O25 2.145(11) . ?
Mn3 O6 2.326(10) . ?
Mn3 Mn11 3.196(4) . ?
Mn4 O8 1.844(10) . ?
Mn4 O7 1.864(9) . ?
Mn4 O21 1.960(11) . ?
Mn4 N3 2.101(13) . ?
Mn4 O20 2.180(10) . ?
Mn4 O19 2.303(11) . ?
Mn4 Mn6 3.217(4) . ?
Mn5 O8 1.833(10) . ?
Mn5 O4 1.878(9) . ?
Mn5 O13 1.895(10) . ?
Mn5 O38 1.956(11) . ?
Mn5 O29 2.178(12) . ?
Mn5 Mn12 3.182(3) . ?
Mn6 O30 2.089(15) . ?
Mn6 O8 2.098(9) . ?
Mn6 O49 2.123(11) . ?
Mn6 O36 2.219(13) . ?
Mn6 O37 2.223(12) . ?
Mn6 O19 2.465(11) . ?
Mn7 O14 1.870(13) . ?
Mn7 O27 1.884(13) . ?
Mn7 O1 1.886(10) . ?
Mn7 O17 1.976(13) . ?
Mn7 O26 2.177(12) . ?
Mn7 O2 2.396(11) . ?
Mn7 Na 3.300(8) . ?
Mn8 O5 1.867(11) . ?
Mn8 O10 1.918(13) . ?
Mn8 O17 1.986(15) . ?
Mn8 N2 2.074(14) . ?
Mn8 O16 2.175(11) . ?
Mn8 O18 2.207(12) . ?
Mn8 Na 3.330(8) . ?
Mn9 O5 1.863(11) . ?
Mn9 O7 1.879(9) . ?
Mn9 O9 1.954(12) . ?
Mn9 O12 1.957(12) . ?
Mn9 O11 2.192(13) . ?
Mn9 O35 2.222(13) . ?
Mn9 Mn10 2.997(5) . ?
Mn9 Mn15 3.008(4) . ?
Mn9 Mn16 3.115(4) . ?
Mn9 Na 3.439(8) . ?
Mn10 O11 1.855(13) . ?
Mn10 O43 1.928(16) . ?
Mn10 O12 1.937(14) . ?
Mn10 O46 1.952(14) . ?
Mn10 O21 2.243(10) . ?
Mn10 N21 2.40(2) . ?
Mn10 Mn15 3.163(4) . ?
Mn11 O3 1.895(10) . ?
Mn11 O15 1.922(14) . ?
Mn11 O33 1.940(12) . ?
Mn11 N11 1.975(18) . ?
Mn11 O40 2.094(13) . ?
Mn12 O15 2.108(11) . ?
Mn12 O14 2.112(12) . ?
Mn12 O4 2.145(10) . ?
Mn12 O13 2.206(11) . ?
Mn12 N1 2.362(15) . ?
Mn12 O3 2.463(10) . ?
Mn13 O23 1.888(13) . ?
Mn13 O50 1.929(12) . ?
Mn13 O12 1.934(11) . ?
Mn13 O19 1.941(11) . ?
Mn13 O45 2.146(18) . ?
Mn13 O36 2.258(15) . ?
Mn13 Mn16 3.234(4) . ?
Mn14 O41 2.135(15) . ?
Mn14 O44 2.155(15) . ?
Mn14 O6 2.162(10) . ?
Mn14 O11 2.203(13) . ?
Mn14 O51 2.208(13) . ?
Mn14 O21 2.371(10) . ?
Mn15 O11 1.929(12) . ?
Mn15 O9 1.978(15) . ?
Mn15 O47 1.99(2) . ?
Mn15 N31 2.09(3) . ?
Mn15 O10 2.104(14) . ?
Mn16 O23 2.092(14) . ?
Mn16 O22 2.163(16) . ?
Mn16 N21 2.23(2) . ?
Mn16 O9 2.287(13) . ?
Mn16 O12 2.314(10) . ?
Mn16 N4 2.55(2) . ?
Mn16 Mn17 3.208(6) . ?
Mn17 O22 1.857(15) . ?
Mn17 O9 1.905(14) . ?
Mn17 O18 1.909(14) . ?
Mn17 O32 1.923(18) . ?
Mn17 O48 2.12(2) . ?
Mn17 C40 2.57(3) . ?
Mn17 Na 3.515(9) . ?
Na O31 2.224(16) . ?
Na O28 2.279(19) . ?
Na O35 2.362(15) . ?
Na O2 2.395(13) . ?
Na O17 2.557(13) . ?
Na O5 2.713(13) . ?
N1 C1 1.34(3) . ?
N1 C5 1.41(3) . ?
N1 C3 1.42(3) . ?
N2 C9 1.35(2) . ?
N2 C7 1.51(3) . ?
N2 C11 1.51(2) . ?
N3 C17 1.47(2) . ?
N3 C13 1.50(2) . ?
N3 C15 1.53(2) . ?
N4 C19 1.40(2) . ?
N4 C23 1.40(2) . ?
N4 C21 1.41(2) . ?
N11 N12 1.283(5) . ?
N12 N13 0.836(5) . ?
N21 N22 1.281(5) . ?
N22 N23 0.838(5) . ?
N31 N32' 1.2041 . ?
N31 N32 1.3597 . ?
N32 N33 0.9162 . ?
N32' N33' 0.7482 . ?
O13 C2 1.34(2) . ?
O14 C4 1.41(3) . ?
O15 C6 1.41(2) . ?
O16 C8 1.465(18) . ?
O17 C10 1.46(2) . ?
O18 C12 1.482(19) . ?
O19 C14 1.464(19) . ?
O20 C16 1.432(19) . ?
O21 C18 1.450(19) . ?
O22 C20 1.66(3) . ?
O23 C22 1.47(2) . ?
O25 C25 1.23(2) . ?
O26 C25 1.24(2) . ?
O27 C30 1.34(3) . ?
O28 C30 1.20(3) . ?
O29 C35 1.29(3) . ?
O30 C35 1.22(2) . ?
O31 C40 1.33(3) . ?
O32 C40 1.15(3) . ?
O33 C45 1.239(18) . ?
O34 C45 1.268(19) . ?
O35 C50 1.207(19) . ?
O36 C50 1.30(2) . ?
O37 C55 1.269(19) . ?
O38 C55 1.238(19) . ?
O39 C60 1.303(19) . ?
O40 C60 1.262(19) . ?
O41 C65 1.25(2) . ?
O42 C65 1.26(2) . ?
O43 C70 1.30(3) . ?
O44 C70 1.25(3) . ?
O45 C75 1.16(3) . ?
O46 C75 1.35(3) . ?
O47 C80 1.34(4) . ?
O48 C80 1.10(4) . ?
O49 C85 1.26(2) . ?
O50 C85 1.26(2) . ?
O51 C90 1.19(5) . ?
C1 C2 1.51(3) . ?
C1 H1A 0.9900 . ?
C1 H1B 0.9900 . ?
C2 H2A 0.9900 . ?
C2 H2B 0.9900 . ?
C3 C4 1.44(3) . ?
C3 H3A 0.9900 . ?
C3 H3B 0.9900 . ?
C4 H4A 0.9900 . ?
C4 H4B 0.9900 . ?
C5 C6 1.53(3) . ?
C5 H5A 0.9900 . ?
C5 H5B 0.9900 . ?
C6 H6A 0.9900 . ?
C6 H6B 0.9900 . ?
C7 C8 1.46(2) . ?
C7 H7A 0.9900 . ?
C7 H7B 0.9900 . ?
C8 H8A 0.9900 . ?
C8 H8B 0.9900 . ?
C9 C10 1.64(3) . ?
C9 H9A 0.9900 . ?
C9 H9B 0.9900 . ?
C10 H10A 0.9900 . ?
C10 H10B 0.9900 . ?
C11 C12 1.555(6) . ?
C11 H11A 0.9900 . ?
C11 H11B 0.9900 . ?
C12 H12A 0.9900 . ?
C12 H12B 0.9900 . ?
C13 C14 1.53(2) . ?
C13 H13A 0.9900 . ?
C13 H13B 0.9900 . ?
C14 H14A 0.9900 . ?
C14 H14B 0.9900 . ?
C15 C16 1.52(2) . ?
C15 H15A 0.9900 . ?
C15 H15B 0.9900 . ?
C16 H16A 0.9900 . ?
C16 H16B 0.9900 . ?
C17 C18 1.43(2) . ?
C17 H17A 0.9900 . ?
C17 H17B 0.9900 . ?
C18 H18A 0.9900 . ?
C18 H18B 0.9900 . ?
C19 C20 1.554(6) . ?
C19 H19A 0.9900 . ?
C19 H19B 0.9900 . ?
C20 H20A 0.9900 . ?
C20 H20B 0.9900 . ?
C21 C22 1.556(6) . ?
C21 H21A 0.9900 . ?
C21 H21B 0.9900 . ?
C22 H22A 0.9900 . ?
C22 H22B 0.9900 . ?
C23 C24 1.549(6) . ?
C23 H23A 0.9900 . ?
C23 H23B 0.9900 . ?
C24 O24 1.450(6) . ?
C24 H24A 0.9900 . ?
C24 H24B 0.9900 . ?
O24 H24 0.8400 . ?
C25 C26 1.59(3) . ?
C26 C29' 1.530(16) . ?
C26 C27' 1.530(16) . ?
C26 C29 1.531(16) . ?
C26 C28' 1.531(16) . ?
C26 C28 1.531(16) . ?
C26 C27 1.531(16) . ?
C27 H27A 0.9800 . ?
C27 H27B 0.9800 . ?
C27 H27C 0.9800 . ?
C28 H28A 0.9800 . ?
C28 H28B 0.9800 . ?
C28 H28C 0.9800 . ?
C29 H29A 0.9800 . ?
C29 H29B 0.9800 . ?
C29 H29C 0.9800 . ?
C27' H27D 0.9800 . ?
C27' H27E 0.9800 . ?
C27' H27F 0.9800 . ?
C28' H28D 0.9800 . ?
C28' H28E 0.9800 . ?
C28' H28F 0.9800 . ?
C29' H29D 0.9800 . ?
C29' H29E 0.9800 . ?
C29' H29F 0.9800 . ?
C30 C31 1.48(3) . ?
C31 C32' 1.496(16) . ?
C31 C33' 1.497(17) . ?
C31 C32 1.498(16) . ?
C31 C33 1.498(16) . ?
C31 C34' 1.498(17) . ?
C31 C34 1.498(16) . ?
C32 H32A 0.9800 . ?
C32 H32B 0.9800 . ?
C32 H32C 0.9800 . ?
C33 H33A 0.9800 . ?
C33 H33B 0.9800 . ?
C33 H33C 0.9800 . ?
C34 H34A 0.9800 . ?
C34 H34B 0.9800 . ?
C34 H34C 0.9800 . ?
C32' H32D 0.9800 . ?
C32' H32E 0.9800 . ?
C32' H32F 0.9800 . ?
C33' H33D 0.9800 . ?
C33' H33E 0.9800 . ?
C33' H33F 0.9800 . ?
C34' H34D 0.9800 . ?
C34' H34E 0.9800 . ?
C34' H34F 0.9800 . ?
C35 C36 1.61(3) . ?
C36 C39 1.516(16) . ?
C36 C38 1.517(16) . ?
C36 C37 1.517(16) . ?
C37 H37A 0.9800 . ?
C37 H37B 0.9800 . ?
C37 H37C 0.9800 . ?
C38 H38A 0.9800 . ?
C38 H38B 0.9800 . ?
C38 H38C 0.9800 . ?
C39 H39A 0.9800 . ?
C39 H39B 0.9800 . ?
C39 H39C 0.9800 . ?
C40 C41 1.59(4) . ?
C41 C43 1.52(2) . ?
C41 C44 1.52(2) . ?
C41 C42 1.52(2) . ?
C42 H42A 0.9800 . ?
C42 H42B 0.9800 . ?
C42 H42C 0.9800 . ?
C43 H43A 0.9800 . ?
C43 H43B 0.9800 . ?
C43 H43C 0.9800 . ?
C44 H44A 0.9800 . ?
C44 H44B 0.9800 . ?
C44 H44C 0.9800 . ?
C45 C46 1.52(2) . ?
C46 C49 1.490(14) . ?
C46 C48 1.492(14) . ?
C46 C47 1.493(14) . ?
C47 H47A 0.9800 . ?
C47 H47B 0.9800 . ?
C47 H47C 0.9800 . ?
C48 H48A 0.9800 . ?
C48 H48B 0.9800 . ?
C48 H48C 0.9800 . ?
C49 H49A 0.9800 . ?
C49 H49B 0.9800 . ?
C49 H49C 0.9800 . ?
C50 C51 1.55(3) . ?
C51 C52 1.517(15) . ?
C51 C53 1.518(15) . ?
C51 C54 1.519(15) . ?
C52 H52A 0.9800 . ?
C52 H52B 0.9800 . ?
C52 H52C 0.9800 . ?
C53 H53A 0.9800 . ?
C53 H53B 0.9800 . ?
C53 H53C 0.9800 . ?
C54 H54A 0.9800 . ?
C54 H54B 0.9800 . ?
C54 H54C 0.9800 . ?
C55 C56 1.56(2) . ?
C56 C58 1.488(13) . ?
C56 C59 1.488(13) . ?
C56 C57 1.489(13) . ?
C57 H57A 0.9800 . ?
C57 H57B 0.9800 . ?
C57 H57C 0.9800 . ?
C58 H58A 0.9800 . ?
C58 H58B 0.9800 . ?
C58 H58C 0.9800 . ?
C59 H59A 0.9800 . ?
C59 H59B 0.9800 . ?
C59 H59C 0.9800 . ?
C60 C61 1.58(3) . ?
C61 C64 1.456(16) . ?
C61 C63 1.458(16) . ?
C61 C62 1.459(16) . ?
C62 H62A 0.9800 . ?
C62 H62B 0.9800 . ?
C62 H62C 0.9800 . ?
C63 H63A 0.9800 . ?
C63 H63B 0.9800 . ?
C63 H63C 0.9800 . ?
C64 H64A 0.9800 . ?
C64 H64B 0.9800 . ?
C64 H64C 0.9800 . ?
C65 C66 1.52(3) . ?
C66 C69 1.498(16) . ?
C66 C68 1.499(16) . ?
C66 C67 1.500(16) . ?
C67 H67A 0.9800 . ?
C67 H67B 0.9800 . ?
C67 H67C 0.9800 . ?
C68 H68A 0.9800 . ?
C68 H68B 0.9800 . ?
C68 H68C 0.9800 . ?
C69 H69A 0.9800 . ?
C69 H69B 0.9800 . ?
C69 H69C 0.9800 . ?
C70 C71 1.59(3) . ?
C71 C74 1.44(2) . ?
C71 C72 1.44(2) . ?
C71 C73 1.44(2) . ?
C72 H72A 0.9800 . ?
C72 H72B 0.9800 . ?
C72 H72C 0.9800 . ?
C73 H73A 0.9800 . ?
C73 H73B 0.9800 . ?
C73 H73C 0.9800 . ?
C74 H74A 0.9800 . ?
C74 H74B 0.9800 . ?
C74 H74C 0.9800 . ?
C75 C76 1.60(3) . ?
C76 C79 1.504(16) . ?
C76 C77 1.505(16) . ?
C76 C78 1.505(16) . ?
C77 H77A 0.9800 . ?
C77 H77B 0.9800 . ?
C77 H77C 0.9800 . ?
C78 H78A 0.9800 . ?
C78 H78B 0.9800 . ?
C78 H78C 0.9800 . ?
C79 H79A 0.9800 . ?
C79 H79B 0.9800 . ?
C79 H79C 0.9800 . ?
C80 C81 1.553(6) . ?
C81 C83' 1.549(6) . ?
C81 C84 1.550(6) . ?
C81 C84' 1.551(6) . ?
C81 C82 1.551(6) . ?
C81 C83 1.551(6) . ?
C81 C82' 1.552(6) . ?
C82 H82A 0.9800 . ?
C82 H82B 0.9800 . ?
C82 H82C 0.9800 . ?
C83 H83A 0.9800 . ?
C83 H83B 0.9800 . ?
C83 H83C 0.9800 . ?
C84 H84A 0.9800 . ?
C84 H84B 0.9800 . ?
C84 H84C 0.9800 . ?
C82' H82D 0.9800 . ?
C82' H82E 0.9800 . ?
C82' H82F 0.9800 . ?
C83' H83D 0.9800 . ?
C83' H83E 0.9800 . ?
C83' H83F 0.9800 . ?
C84' H84D 0.9800 . ?
C84' H84E 0.9800 . ?
C84' H84F 0.9800 . ?
C85 C86 1.57(2) . ?
C86 C88' 1.548(6) . ?
C86 C87 1.549(6) . ?
C86 C88 1.549(6) . ?
C86 C87' 1.550(6) . ?
C86 C89' 1.550(6) . ?
C86 C89 1.552(6) . ?
C87 H87A 0.9800 . ?
C87 H87B 0.9800 . ?
C87 H87C 0.9800 . ?
C88 H88A 0.9800 . ?
C88 H88B 0.9800 . ?
C88 H88C 0.9800 . ?
C89 H89A 0.9800 . ?
C89 H89B 0.9800 . ?
C89 H89C 0.9800 . ?
C87' H87D 0.9800 . ?
C87' H87E 0.9800 . ?
C87' H87F 0.9800 . ?
C88' H88D 0.9800 . ?
C88' H88E 0.9800 . ?
C88' H88F 0.9800 . ?
C89' H89D 0.9800 . ?
C89' H89E 0.9800 . ?
C89' H89F 0.9800 . ?
N5 C91 1.447(6) . ?
N5 C92 1.448(6) . ?
N5 C90 1.450(6) . ?
C90 H91A 0.9500 . ?
C91 H91X 0.9800 . ?
C91 H91Y 0.9800 . ?
C91 H91Z 0.9800 . ?
C92 H92X 0.9800 . ?
C92 H92Y 0.9800 . ?
C92 H92Z 0.9800 . ?
